data_4514649
loop_
_publ_author_name
'Sandl, Sebastian'
'Maier, Thomas M.'
'van Leest, Nicolaas P.'
'Kr\"oncke, Susanne'
'Chakraborty, Uttam'
'Demeshko, Serhiy'
'Koszinowski, Konrad'
'de Bruin, Bas'
'Meyer, Franc'
'Bodensteiner, Michael'
'Herrmann, Carmen'
'Wolf, Robert'
'Jacobi von Wangelin, Axel'

_publ_section_title
;
 Cobalt-Catalyzed Hydrogenations via Olefin Cobaltate and Hydride
 Intermediates
;
_journal_issue 8
_journal_name_full 'ACS Catalysis'
_journal_page_first 7596
_journal_paper_doi 10.1021/acscatal.9b01584
_journal_volume 9
_journal_year 2019
_chemical_formula_moiety 'C72 H83 Co2 N4, C16 H32 Li O4, C4 H8 O'
_chemical_formula_sum 'C92 H123 Co2 Li N4 O5'
_chemical_formula_weight 1489.74
_space_group_crystal_system monoclinic
_space_group_IT_number 14
_space_group_name_Hall '-P 2yn'
_space_group_name_H-M_alt 'P 1 21/n 1'
_symmetry_space_group_name_Hall '-P 2yn'
_symmetry_space_group_name_H-M 'P 1 21/n 1'
_atom_sites_solution_hydrogens mixed
_atom_sites_solution_primary dual
_audit_creation_date 2018-11-07
_audit_creation_method
;
Olex2 1.2-alpha
(compiled 2018.07.26 svn.r3523 for OlexSys, GUI svn.r5532)
;
_cell_angle_alpha 90
_cell_angle_beta 101.0860(10)
_cell_angle_gamma 90
_cell_formula_units_Z 4
_cell_length_a 21.4917(16)
_cell_length_b 13.0279(10)
_cell_length_c 29.987(2)
_cell_measurement_reflns_used 9783
_cell_measurement_temperature 100
_cell_measurement_theta_max 27.995
_cell_measurement_theta_min 2.186
_cell_volume 8239.4(10)
_computing_cell_refinement 'SAINT v8.34A (Bruker, 2013)'
_computing_data_reduction 'SAINT v8.34A (Bruker, 2013)'
_computing_molecular_graphics 'Olex2 (Dolomanov et al., 2009)'
_computing_publication_material 'Olex2 (Dolomanov et al., 2009)'
_computing_structure_refinement 'ShelXL (Sheldrick, 2015)'
_computing_structure_solution 'ShelXT (Sheldrick, 2015)'
_diffrn_ambient_temperature 100
_diffrn_measured_fraction_theta_full 0.998
_diffrn_measured_fraction_theta_max 0.945
_diffrn_measurement_device_type 'Bruker APEX-II CCD'
_diffrn_measurement_method '\f and \w scans'
_diffrn_radiation_type MoK\a
_diffrn_radiation_wavelength 0.71073
_diffrn_reflns_av_R_equivalents 0.0433
_diffrn_reflns_av_unetI/netI 0.0344
_diffrn_reflns_Laue_measured_fraction_full 0.998
_diffrn_reflns_Laue_measured_fraction_max 0.945
_diffrn_reflns_limit_h_max 28
_diffrn_reflns_limit_h_min -28
_diffrn_reflns_limit_k_max 17
_diffrn_reflns_limit_k_min -17
_diffrn_reflns_limit_l_max 40
_diffrn_reflns_limit_l_min -39
_diffrn_reflns_number 125720
_diffrn_reflns_point_group_measured_fraction_full 0.998
_diffrn_reflns_point_group_measured_fraction_max 0.945
_diffrn_reflns_theta_full 25.242
_diffrn_reflns_theta_max 28.906
_diffrn_reflns_theta_min 1.291
_diffrn_standards_number 0
_exptl_absorpt_coefficient_mu 0.456
_exptl_absorpt_correction_T_max 0.7458
_exptl_absorpt_correction_T_min 0.6478
_exptl_absorpt_correction_type multi-scan
_exptl_absorpt_process_details
'SADABS-2012/1 (Bruker,2012) was used for absorption correction. wR2(int) was 0.1342 before and 0.0439 after correction. The Ratio of minimum to maximum transmission is 0.8686. The \l/2 correction factor is 0.0015.'
_exptl_crystal_colour 'metallic dark green'
_exptl_crystal_colour_lustre metallic
_exptl_crystal_colour_modifier dark
_exptl_crystal_colour_primary green
_exptl_crystal_density_diffrn 1.201
_exptl_crystal_description block
_exptl_crystal_F_000 3200
_exptl_crystal_size_max 0.235
_exptl_crystal_size_mid 0.156
_exptl_crystal_size_min 0.069
_refine_diff_density_max 0.604
_refine_diff_density_min -0.469
_refine_diff_density_rms 0.056
_refine_ls_extinction_method none
_refine_ls_goodness_of_fit_ref 1.030
_refine_ls_hydrogen_treatment mixed
_refine_ls_matrix_type full
_refine_ls_number_parameters 1478
_refine_ls_number_reflns 20508
_refine_ls_number_restraints 1020
_refine_ls_restrained_S_all 1.033
_refine_ls_R_factor_all 0.0650
_refine_ls_R_factor_gt 0.0432
_refine_ls_shift/su_max 0.001
_refine_ls_shift/su_mean 0.000
_refine_ls_structure_factor_coef Fsqd
_refine_ls_weighting_details 'w=1/[\s^2^(Fo^2^)+(0.0470P)^2^+5.8845P] where P=(Fo^2^+2Fc^2^)/3'
_refine_ls_weighting_scheme calc
_refine_ls_wR_factor_gt 0.0994
_refine_ls_wR_factor_ref 0.1100
_reflns_Friedel_coverage 0.000
_reflns_number_gt 15724
_reflns_number_total 20508
_reflns_threshold_expression 'I > 2\s(I)'
_cod_data_source_file cs9b01584_si_002.cif
_cod_data_source_block ssc22e
_cod_original_cell_volume 8239.5(11)
_cod_database_code 4514649
_shelx_shelxl_version_number 2016/6
_shelx_space_group_comment
;
The symmetry employed for this shelxl refinement is uniquely defined
by the following loop, which should always be used as a source of
symmetry information in preference to the above space-group names.
They are only intended as comments.
;
_shelx_estimated_absorpt_t_max 0.969
_shelx_estimated_absorpt_t_min 0.900
_olex2_refinement_description
;
1. Fixed Uiso
 At 1.2 times of:
  All C(H) groups, All C(H,H) groups, All C(H,H,H,H) groups
 At 1.5 times of:
  All C(H,H,H) groups
2. Restrained distances
 C4EA-C2AA \\sim C2AA-C022 \\sim C022-C01M \\sim C1AA-C0AA \\sim C0AA-C022
 with sigma of 0.1
 O007-C4EA \\sim O007-C1AA \\sim O007-C01M
 with sigma of 0.1
 O2-C02O \\sim O2-C021
 with sigma of 0.1
 C3AA-C023 \\sim C4AA-C02O \\sim C4AA-C01N \\sim C023-C01N \\sim C021-C01N
 with sigma of 0.1
 O00N-C7EA \\sim O00M-C1EA \\sim O00N-C6DA \\sim O00M-C2EA
 with sigma of 0.1
 C3EA-C2EA \\sim C3EA-C0FA \\sim C02E-C02C \\sim C1EA-C0FA \\sim C7EA-C02C
\\sim C6DA-C02E
 with sigma of 0.1
 C8CA-C3CA \\sim C4CA-C0DA \\sim C5CA-C4CA \\sim C8CA-C7CA \\sim C9CA-C7CA
\\sim C6CA-C5CA
 with sigma of 0.1
 C70B-C69B \\sim C69A-C70A \\sim C69A-C71A \\sim C71B-C69B
 with sigma of 0.1
 C60A-C61A \\sim C65A-C60A \\sim C60B-C61B \\sim C65B-C60B \\sim C65B-C64B
\\sim C64A-C65A \\sim C61A-
 C62A \\sim C62B-C61B \\sim C63B-C62B \\sim C62A-C63A \\sim C64A-C63A \\sim
C64B-C63B
 with sigma of 0.1
 C57B-C59A \\sim C59B-C57A \\sim C58B-C57A \\sim C57B-C58A
 with sigma of 0.1
 C52B-C53B \\sim C53A-C52A \\sim C51A-C52A \\sim C52B-C51B \\sim C51A-C50A
\\sim C51B-C50B \\sim C50B-
 C49B \\sim C49A-C50A \\sim C49B-C48 \\sim C49A-C48 \\sim C53B-C48 \\sim
C53A-C48
 with sigma of 0.1
 C67A-C66A \\sim C67B-C66B \\sim C68A-C66A \\sim C68B-C66B
 with sigma of 0.1
 C54B-C56B \\sim C54A-C56A \\sim C54A-C55A \\sim C54B-C55B
 with sigma of 0.1
3. Uiso/Uaniso restraints and constraints
C4EA \\sim C1AA \\sim C0AA \\sim C2AA \\sim C022 \\sim C01M: within 1.7A with
sigma of 0.01 and sigma for terminal atoms of 0.01
C3AA \\sim C4AA \\sim C02O \\sim C023 \\sim C01N \\sim C021: within 1.7A with
sigma of 0.01 and sigma for terminal atoms of 0.01
C2EA \\sim C02E \\sim C3EA \\sim C6DA \\sim C02C \\sim C0FA \\sim C1EA \\sim
C7EA: within 1.7A with sigma of 0.01 and sigma for terminal atoms of 0.01
C7CA \\sim C4CA \\sim C5CA \\sim C6CA \\sim C9CA \\sim C8CA \\sim C3CA \\sim
C0DA: within 1.7A with sigma of 0.005 and sigma for terminal atoms of 0.005
C70B \\sim C69B \\sim C69A \\sim C70A \\sim C71A \\sim C71B: within 1.7A with
sigma of 0.01 and sigma for terminal atoms of 0.01
C60A \\sim C61A \\sim C62A \\sim C61B \\sim C62B \\sim C63A \\sim C63B \\sim
C64A \\sim C64B \\sim C65B \\sim C65A \\sim C60B: within 1.7A with sigma of
0.01 and sigma for terminal atoms of 0.01
C59A \\sim C59B \\sim C57B \\sim C57A \\sim C58B \\sim C58A: within 1.7A with
sigma of 0.005 and sigma for terminal atoms of 0.005
C53B \\sim C53A \\sim C52B \\sim C52A \\sim C51B \\sim C51A \\sim C50B \\sim
C50A \\sim C49B \\sim C49A \\sim C48: within 1.7A with sigma of 0.005 and sigma
for terminal atoms of 0.005
C67B \\sim C68B \\sim C68A \\sim C67A \\sim C66A \\sim C66B: within 1.7A with
sigma of 0.1 and sigma for terminal atoms of 0.1
C55B \\sim C55A \\sim C54A \\sim C54B \\sim C56B \\sim C56A: within 1.7A with
sigma of 0.01 and sigma for terminal atoms of 0.01
4. Others
 Sof(H02E)=Sof(H02F)=Sof(C2AA)=Sof(H2AA)=Sof(H2AB)=Sof(C4EA)=Sof(H4EA)=
 Sof(H4EB)=1-FVAR(1)
 Sof(H02C)=Sof(H02D)=Sof(C1AA)=Sof(H1AA)=Sof(H1AB)=Sof(C0AA)=Sof(H0AA)=
 Sof(H0AB)=FVAR(1)
 Sof(H01I)=Sof(H01J)=Sof(C02O)=Sof(H02M)=Sof(H02N)=Sof(C4AA)=Sof(H4AA)=
 Sof(H4AB)=1-FVAR(2)
 Sof(H01G)=Sof(H01H)=Sof(C023)=Sof(H02G)=Sof(H02H)=Sof(C3AA)=Sof(H3AA)=
 Sof(H3AB)=FVAR(2)
 Sof(C52A)=Sof(H52A)=Sof(C50A)=Sof(H50A)=Sof(C51A)=Sof(H51A)=Sof(C58A)=
 Sof(H58A)=Sof(H58B)=Sof(H58C)=Sof(C59A)=Sof(H59A)=Sof(H59B)=Sof(H59C)=
 Sof(C57B)=Sof(H57B)=Sof(C49A)=Sof(C56A)=Sof(H56D)=Sof(H56E)=Sof(H56F)=
 Sof(C55A)=Sof(H55D)=Sof(H55E)=Sof(H55F)=Sof(C54A)=Sof(H54A)=Sof(C53A)=1-FVAR(3)
 Sof(C49B)=Sof(C53B)=Sof(C57A)=Sof(H57A)=Sof(C55B)=Sof(H55A)=Sof(H55B)=
 Sof(H55C)=Sof(C56B)=Sof(H56A)=Sof(H56B)=Sof(H56C)=Sof(C59B)=Sof(H59D)=
 Sof(H59E)=Sof(H59F)=Sof(C58B)=Sof(H58D)=Sof(H58E)=Sof(H58F)=Sof(C51B)=
 Sof(H51B)=Sof(C50B)=Sof(H50B)=Sof(C52B)=Sof(H52B)=Sof(C54B)=Sof(H54B)=FVAR(3)
 Sof(C61B)=Sof(C62B)=Sof(H62B)=Sof(C63B)=Sof(H63B)=Sof(C70B)=Sof(H70D)=
 Sof(H70E)=Sof(H70F)=Sof(C71B)=Sof(H71D)=Sof(H71E)=Sof(H71F)=Sof(C69B)=
 Sof(H69B)=Sof(C67B)=Sof(H67D)=Sof(H67E)=Sof(H67F)=Sof(C68B)=Sof(H68D)=
 Sof(H68E)=Sof(H68F)=Sof(C66B)=Sof(H66B)=Sof(C64B)=Sof(H64B)=Sof(C65B)=
 Sof(C60B)=1-FVAR(4)
 Sof(C70A)=Sof(H70A)=Sof(H70B)=Sof(H70C)=Sof(C69A)=Sof(H69A)=Sof(C71A)=
 Sof(H71A)=Sof(H71B)=Sof(H71C)=Sof(C67A)=Sof(H67A)=Sof(H67B)=Sof(H67C)=
 Sof(C68A)=Sof(H68A)=Sof(H68B)=Sof(H68C)=Sof(C66A)=Sof(H66A)=Sof(C62A)=
 Sof(H62A)=Sof(C63A)=Sof(H63A)=Sof(C65A)=Sof(C64A)=Sof(H64A)=Sof(C61A)=
 Sof(C60A)=FVAR(4)
 Sof(C3CA)=Sof(H3CA)=Sof(H3CB)=Sof(C7CA)=Sof(H7CA)=Sof(H7CB)=Sof(O0AA)=
 Sof(C8CA)=Sof(H8CA)=Sof(H8CB)=Sof(C9CA)=Sof(H9CA)=Sof(H9CB)=1-FVAR(5)
 Sof(O1)=Sof(C6CA)=Sof(H6CA)=Sof(H6CB)=Sof(C5CA)=Sof(H5CA)=Sof(H5CB)=Sof(C4CA)=
 Sof(H4CA)=Sof(H4CB)=Sof(C0DA)=Sof(H0DA)=Sof(H0DB)=FVAR(5)
 Fixed Sof: O00M(0.5) C02C(0.5) H02I(0.5) H02J(0.5) C02E(0.5) H02K(0.5)
 H02L(0.5) C2EA(0.5) H2EA(0.5) H2EB(0.5) C7EA(0.5) H7EA(0.5) H7EB(0.5)
 C6DA(0.5) H6DA(0.5) H6DB(0.5) C1EA(0.5) H1EA(0.5) H1EB(0.5) C3EA(0.5)
 H3EA(0.5) H3EB(0.5) C0FA(0.5) H0FA(0.5) H0FB(0.5) O00N(0.5)
5.a Ternary CH refined with riding coordinates:
 C57A(H57A), C69A(H69A), C69B(H69B), C66A(H66A), C66B(H66B), C57B(H57B),
 C54B(H54B), C54A(H54A)
5.b Secondary CH2 refined with riding coordinates:
 C01M(H01E,H01F), C01N(H01I,H01J), C01N(H01G,H01H), C01X(H01M,H01N), C021(H02A,
 H02B), C022(H02E,H02F), C022(H02C,H02D), C023(H02G,H02H), C02C(H02I,H02J),
 C02E(H02K,H02L), C02O(H02M,H02N), C2EA(H2EA,H2EB), C7EA(H7EA,H7EB), C6DA(H6DA,
 H6DB), C1EA(H1EA,H1EB), C3EA(H3EA,H3EB), C0FA(H0FA,H0FB), C2AA(H2AA,H2AB),
 C1AA(H1AA,H1AB), C0AA(H0AA,H0AB), C4EA(H4EA,H4EB), C3AA(H3AA,H3AB), C4AA(H4AA,
 H4AB), C3CA(H3CA,H3CB), C6CA(H6CA,H6CB), C5CA(H5CA,H5CB), C4CA(H4CA,H4CB),
 C7CA(H7CA,H7CB), C8CA(H8CA,H8CB), C9CA(H9CA,H9CB), C0DA(H0DA,H0DB)
5.c Aromatic/amide H refined with riding coordinates:
 C52A(H52A), C50A(H50A), C51A(H51A), C62B(H62B), C63B(H63B), C62A(H62A),
 C63A(H63A), C64A(H64A), C64B(H64B), C51B(H51B), C50B(H50B), C52B(H52B)
5.d Idealised Me refined as rotating group:
 C31(H31A,H31B,H31C), C32(H32A,H32B,H32C), C46(H46A,H46B,H46C), C55B(H55A,H55B,
 H55C), C58A(H58A,H58B,H58C), C56B(H56A,H56B,H56C), C59A(H59A,H59B,H59C),
 C59B(H59D,H59E,H59F), C58B(H58D,H58E,H58F), C70A(H70A,H70B,H70C), C70B(H70D,
 H70E,H70F), C71A(H71A,H71B,H71C), C71B(H71D,H71E,H71F), C67A(H67A,H67B,H67C),
 C68A(H68A,H68B,H68C), C67B(H67D,H67E,H67F), C68B(H68D,H68E,H68F), C56A(H56D,
 H56E,H56F), C55A(H55D,H55E,H55F)
;
_smtbx_masks_void_probe_radius 1.2
_smtbx_masks_void_truncation_radius 1.2
_olex2_diffrn_ambient_temperature_device 'Oxford Cryosystems'
_olex2_exptl_crystal_mounting_method 'The crystal was mounted on a None'
_olex2_submission_special_instructions 'No special instructions were received'

loop_
_space_group_symop_operation_xyz
'x, y, z'
'-x+1/2, y+1/2, -z+1/2'
'-x, -y, -z'
'x-1/2, -y-1/2, z-1/2'

loop_
_atom_site_label
_atom_site_type_symbol
_atom_site_fract_x
_atom_site_fract_y
_atom_site_fract_z
_atom_site_U_iso_or_equiv
_atom_site_adp_type
_atom_site_occupancy
_atom_site_site_symmetry_order
_atom_site_calc_flag
_atom_site_refinement_flags_posn
_atom_site_refinement_flags_adp
_atom_site_refinement_flags_occupancy
_atom_site_disorder_assembly
_atom_site_disorder_group
Co1 Co 0.63537(2) 0.26706(2) 0.37962(2) 0.01381(6) Uani 1 1 d . . . . .
Co2 Co 0.53512(2) 0.23657(2) 0.34467(2) 0.01574(6) Uani 1 1 d . . . . .
N003 N 0.69357(6) 0.37508(10) 0.37634(4) 0.0141(3) Uani 1 1 d . . . . .
O004 O 0.34432(7) 0.88275(10) 0.08633(5) 0.0321(3) Uani 1 1 d . . . . .
N005 N 0.49391(7) 0.13077(11) 0.30679(5) 0.0168(3) Uani 1 1 d . . . . .
N006 N 0.70142(7) 0.21398(10) 0.42447(5) 0.0150(3) Uani 1 1 d . . . . .
O007 O 0.32159(8) 0.66841(12) 0.12686(5) 0.0415(4) Uani 1 1 d D . . . .
N008 N 0.45582(7) 0.30370(12) 0.32907(5) 0.0222(3) Uani 1 1 d . . . . .
C24 C 0.68534(8) 0.46851(12) 0.35083(6) 0.0166(3) Uani 1 1 d . . . . .
C3 C 0.80812(8) 0.42083(13) 0.41654(5) 0.0162(3) Uani 1 1 d . . . . .
C36 C 0.70097(8) 0.11978(13) 0.44883(6) 0.0199(3) Uani 1 1 d . . . . .
C11 C 0.84809(8) 0.35957(13) 0.44962(6) 0.0183(3) Uani 1 1 d . . . . .
C2 C 0.74829(8) 0.36412(12) 0.40589(5) 0.0143(3) Uani 1 1 d . . . . .
C18 C 0.28028(8) 0.17050(14) 0.21088(6) 0.0210(4) Uani 1 1 d . . . . .
C13 C 0.43598(8) 0.15711(13) 0.28486(5) 0.0166(3) Uani 1 1 d . . . . .
C14 C 0.38651(8) 0.10997(13) 0.25037(5) 0.0176(3) Uani 1 1 d . . . . .
C23 C 0.33664(8) 0.18400(13) 0.24215(6) 0.0185(3) Uani 1 1 d . . . . .
C15 C 0.37859(9) 0.01949(14) 0.22608(6) 0.0217(4) Uani 1 1 d . . . . .
C48 C 0.51379(8) 0.02706(13) 0.30201(6) 0.0207(3) Uani 1 1 d D U . . .
C29 C 0.69615(8) 0.46871(14) 0.30602(6) 0.0209(4) Uani 1 1 d . . . . .
O00M O 0.4619(4) 0.7282(5) 0.11428(19) 0.0392(13) Uani 0.5 1 d D . P A 2
C12 C 0.41472(8) 0.25445(13) 0.29675(6) 0.0194(3) Uani 1 1 d . . . . .
C7 C 0.91103(9) 0.38313(15) 0.46794(6) 0.0244(4) Uani 1 1 d . . . . .
C25 C 0.66805(8) 0.55760(13) 0.37153(6) 0.0201(3) Uani 1 1 d . . . . .
C1 C 0.75350(8) 0.27352(12) 0.43228(5) 0.0149(3) Uani 1 1 d . . . . .
C30 C 0.65020(9) 0.55505(14) 0.41813(6) 0.0236(4) Uani 1 1 d . . . . .
C22 C 0.35103(8) 0.27296(14) 0.27017(6) 0.0209(4) Uani 1 1 d . . . . .
C10C C 0.81675(8) 0.26860(13) 0.46047(5) 0.0175(3) Uani 1 1 d . . . . .
C4 C 0.83258(9) 0.51004(14) 0.40190(6) 0.0213(4) Uani 1 1 d . . . . .
C42 C 0.71490(10) 0.02724(14) 0.37717(7) 0.0263(4) Uani 1 1 d . . . . .
C26 C 0.66543(9) 0.64961(14) 0.34740(7) 0.0274(4) Uani 1 1 d . . . . .
C16 C 0.32176(10) 0.00504(14) 0.19372(6) 0.0255(4) Uani 1 1 d . . . . .
C17 C 0.27396(9) 0.07655(14) 0.18594(6) 0.0247(4) Uani 1 1 d . . . . .
C37 C 0.70695(9) 0.02681(13) 0.42603(7) 0.0246(4) Uani 1 1 d . . . . .
C10 C 0.85058(9) 0.20132(15) 0.49158(6) 0.0241(4) Uani 1 1 d . . . . .
C6 C 0.93510(10) 0.47534(16) 0.45163(7) 0.0296(4) Uani 1 1 d . . . . .
C19 C 0.23486(9) 0.25117(15) 0.20771(7) 0.0264(4) Uani 1 1 d . . . . .
C33 C 0.70936(10) 0.36921(15) 0.28307(6) 0.0253(4) Uani 1 1 d . . . . .
C41 C 0.69182(10) 0.12208(15) 0.49389(7) 0.0289(4) Uani 1 1 d . . . . .
C5 C 0.89667(10) 0.53540(16) 0.42016(7) 0.0276(4) Uani 1 1 d . . . . .
C21 C 0.30582(9) 0.34910(15) 0.26665(7) 0.0265(4) Uani 1 1 d . . . . .
C28 C 0.69398(9) 0.56372(15) 0.28377(7) 0.0283(4) Uani 1 1 d . . . . .
C49B C 0.5019(7) -0.0504(9) 0.3287(3) 0.0220(13) Uani 0.516(8) 1 d D U P B 1
C20 C 0.24788(9) 0.33637(16) 0.23502(7) 0.0278(4) Uani 1 1 d . . . . .
C9 C 0.91455(10) 0.22458(16) 0.51096(7) 0.0311(4) Uani 1 1 d . . . . .
C8 C 0.94443(10) 0.31156(17) 0.49997(7) 0.0317(5) Uani 1 1 d . . . . .
C53B C 0.5481(5) 0.0093(6) 0.2648(4) 0.0237(12) Uani 0.516(8) 1 d D U P B 1
C27 C 0.67970(10) 0.65315(15) 0.30454(7) 0.0322(5) Uani 1 1 d . . . . .
C01F C 0.33418(13) 1.06080(17) 0.06976(8) 0.0394(5) Uani 1 1 d . . . . .
C45 C 0.68119(12) 0.22299(17) 0.51661(7) 0.0349(5) Uani 1 1 d . . . . .
C35 C 0.77867(12) 0.3368(2) 0.29545(8) 0.0377(5) Uani 1 1 d . . . . .
C38 C 0.70418(11) -0.06421(16) 0.45014(9) 0.0381(5) Uani 1 1 d . . . . .
C01J C 0.27839(10) 0.90484(16) 0.06774(7) 0.0321(5) Uani 1 1 d . . . . .
C31 C 0.68294(11) 0.63945(18) 0.44949(8) 0.0403(5) Uani 1 1 d . . . . .
H31A H 0.728724 0.636969 0.450323 0.060 Uiso 1 1 calc GR . . . .
H31B H 0.674698 0.629008 0.480191 0.060 Uiso 1 1 calc GR . . . .
H31C H 0.666397 0.706516 0.438058 0.060 Uiso 1 1 calc GR . . . .
C34 C 0.68802(14) 0.3724(2) 0.23152(7) 0.0434(6) Uani 1 1 d . . . . .
C01M C 0.29296(11) 0.70043(18) 0.16436(7) 0.0361(5) Uani 1 1 d D U . . .
H01E H 0.263842 0.758832 0.155166 0.043 Uiso 1 1 calc R . . . .
H01F H 0.326043 0.722290 0.190325 0.043 Uiso 1 1 calc R . . . .
C01N C 0.38045(13) 0.67998(18) -0.04354(8) 0.0443(6) Uani 1 1 d D U . . .
H01I H 0.411184 0.716907 -0.058425 0.053 Uiso 0.683(6) 1 calc R . P C 2
H01J H 0.342387 0.663469 -0.066725 0.053 Uiso 0.683(6) 1 calc R . P C 2
H01G H 0.418391 0.707285 -0.053719 0.053 Uiso 0.317(6) 1 calc R . P C 1
H01H H 0.344947 0.674443 -0.069896 0.053 Uiso 0.317(6) 1 calc R . P C 1
C44 C 0.78267(11) 0.05374(17) 0.37288(8) 0.0324(5) Uani 1 1 d . . . . .
C01Q C 0.38129(12) 0.97546(18) 0.08372(10) 0.0435(6) Uani 1 1 d . . . . .
C40 C 0.68879(12) 0.02815(19) 0.51577(9) 0.0430(6) Uani 1 1 d . . . . .
C52A C 0.5543(4) -0.1160(6) 0.2667(2) 0.0271(12) Uani 0.484(8) 1 d D U P B 2
H52A H 0.573823 -0.141628 0.243065 0.033 Uiso 0.484(8) 1 calc R . P B 2
C32 C 0.57869(11) 0.5627(2) 0.41386(8) 0.0460(6) Uani 1 1 d . . . . .
H32A H 0.564050 0.629395 0.400826 0.069 Uiso 1 1 calc GR . . . .
H32B H 0.567792 0.555785 0.443984 0.069 Uiso 1 1 calc GR . . . .
H32C H 0.558159 0.507708 0.394016 0.069 Uiso 1 1 calc GR . . . .
C47 C 0.71036(12) 0.2256(2) 0.56714(8) 0.0403(5) Uani 1 1 d . . . . .
C50A C 0.5138(4) -0.1458(6) 0.3339(2) 0.0255(12) Uani 0.484(8) 1 d D U P B 2
H50A H 0.504621 -0.192681 0.356041 0.031 Uiso 0.484(8) 1 calc R . P B 2
C01X C 0.27860(13) 1.00403(17) 0.04133(8) 0.0441(6) Uani 1 1 d . . . . .
H01M H 0.238456 1.042373 0.039718 0.053 Uiso 1 1 calc R . . . .
H01N H 0.285677 0.991156 0.010148 0.053 Uiso 1 1 calc R . . . .
C43 C 0.69399(12) -0.07227(18) 0.35165(10) 0.0413(6) Uani 1 1 d . . . . .
C39 C 0.69508(13) -0.06377(18) 0.49435(9) 0.0471(6) Uani 1 1 d . . . . .
C61B C 0.4277(3) 0.4168(5) 0.3849(2) 0.0259(11) Uani 0.580(6) 1 d D U P D 2
C021 C 0.36292(13) 0.74381(18) -0.00610(8) 0.0444(6) Uani 1 1 d D U . . .
H02A H 0.389959 0.805857 -0.001076 0.053 Uiso 1 1 calc R . . . .
H02B H 0.318126 0.765936 -0.014541 0.053 Uiso 1 1 calc R . . . .
C022 C 0.25701(12) 0.60997(19) 0.17754(9) 0.0471(6) Uani 1 1 d D U . . .
H02E H 0.279738 0.578625 0.206148 0.056 Uiso 0.447(10) 1 calc R . P E 2
H02F H 0.214009 0.630450 0.181430 0.056 Uiso 0.447(10) 1 calc R . P E 2
H02C H 0.210973 0.617918 0.165740 0.056 Uiso 0.553(10) 1 calc R . P E 1
H02D H 0.264155 0.602832 0.211010 0.056 Uiso 0.553(10) 1 calc R . P E 1
C023 C 0.3942(8) 0.5766(16) -0.0185(6) 0.044(3) Uani 0.317(6) 1 d D U P C 1
H02G H 0.355061 0.535093 -0.021625 0.052 Uiso 0.317(6) 1 calc R . P C 1
H02H H 0.426271 0.537147 -0.031053 0.052 Uiso 0.317(6) 1 calc R . P C 1
C51A C 0.5404(3) -0.1818(6) 0.2989(2) 0.0267(12) Uani 0.484(8) 1 d D U P B 2
H51A H 0.549313 -0.252980 0.297062 0.032 Uiso 0.484(8) 1 calc R . P B 2
C46 C 0.61063(14) 0.2470(2) 0.50857(9) 0.0600(8) Uani 1 1 d . . . . .
H46A H 0.593257 0.246392 0.475871 0.090 Uiso 1 1 calc GR . . . .
H46B H 0.604242 0.314864 0.521013 0.090 Uiso 1 1 calc GR . . . .
H46C H 0.588946 0.195046 0.523663 0.090 Uiso 1 1 calc GR . . . .
C57A C 0.5577(6) 0.0661(6) 0.2342(4) 0.0503(14) Uani 0.516(8) 1 d D U P B 1
H57A H 0.535482 0.129400 0.241725 0.060 Uiso 0.516(8) 1 calc R . P B 1
C62B C 0.4108(2) 0.5137(5) 0.3992(2) 0.0345(11) Uani 0.580(6) 1 d D U P D 2
H62B H 0.401423 0.522158 0.428673 0.041 Uiso 0.580(6) 1 calc R . P D 2
C02C C 0.5630(5) 0.6819(8) 0.1666(4) 0.0475(19) Uani 0.5 1 d D U P A 1
H02I H 0.586100 0.743217 0.180627 0.057 Uiso 0.5 1 calc R . P A 1
H02J H 0.581953 0.619821 0.182811 0.057 Uiso 0.5 1 calc R . P A 1
C02E C 0.5643(5) 0.6763(7) 0.1200(4) 0.0521(18) Uani 0.5 1 d D U P A 1
H02K H 0.546260 0.611432 0.105850 0.063 Uiso 0.5 1 calc R . P A 1
H02L H 0.607113 0.687929 0.113341 0.063 Uiso 0.5 1 calc R . P A 1
C63B C 0.4080(2) 0.5962(5) 0.3705(3) 0.0404(13) Uani 0.580(6) 1 d D U P D 2
H63B H 0.395535 0.661297 0.380055 0.048 Uiso 0.580(6) 1 calc R . P D 2
C55B C 0.4038(6) -0.0731(9) 0.3627(4) 0.0463(18) Uani 0.516(8) 1 d D U P B 1
H55A H 0.377312 -0.045912 0.334908 0.069 Uiso 0.516(8) 1 calc GR . P B 1
H55B H 0.383975 -0.057421 0.388751 0.069 Uiso 0.516(8) 1 calc GR . P B 1
H55C H 0.407904 -0.147590 0.359952 0.069 Uiso 0.516(8) 1 calc GR . P B 1
C58A C 0.6391(5) 0.0985(8) 0.2534(3) 0.0508(15) Uani 0.484(8) 1 d D U P B 2
H58A H 0.657612 0.030114 0.251967 0.076 Uiso 0.484(8) 1 calc GR . P B 2
H58B H 0.647501 0.122697 0.284919 0.076 Uiso 0.484(8) 1 calc GR . P B 2
H58C H 0.657944 0.146141 0.234490 0.076 Uiso 0.484(8) 1 calc GR . P B 2
C56B C 0.5123(7) -0.0626(7) 0.4149(4) 0.056(2) Uani 0.516(8) 1 d D U P B 1
H56A H 0.516537 -0.137396 0.413361 0.084 Uiso 0.516(8) 1 calc GR . P B 1
H56B H 0.492208 -0.044698 0.440560 0.084 Uiso 0.516(8) 1 calc GR . P B 1
H56C H 0.554389 -0.030941 0.419134 0.084 Uiso 0.516(8) 1 calc GR . P B 1
C02O C 0.3730(2) 0.5753(2) 0.01799(13) 0.0399(10) Uani 0.683(6) 1 d D U P C 2
H02M H 0.329585 0.548838 0.006884 0.048 Uiso 0.683(6) 1 calc R . P C 2
H02N H 0.394860 0.530365 0.042741 0.048 Uiso 0.683(6) 1 calc R . P C 2
C59A C 0.5452(4) 0.0184(6) 0.1858(2) 0.0575(14) Uani 0.484(8) 1 d D U P B 2
H59A H 0.539974 0.063331 0.159113 0.086 Uiso 0.484(8) 1 calc GR . P B 2
H59B H 0.505295 -0.017577 0.186233 0.086 Uiso 0.484(8) 1 calc GR . P B 2
H59C H 0.578701 -0.031859 0.184347 0.086 Uiso 0.484(8) 1 calc GR . P B 2
Li2S Li 0.37501(18) 0.7433(3) 0.09444(13) 0.0360(8) Uani 1 1 d . . . . .
C2EA C 0.5024(2) 0.6637(5) 0.09549(16) 0.0480(12) Uani 0.5 1 d D U P A 2
H2EA H 0.498287 0.674429 0.062365 0.058 Uiso 0.5 1 calc R . P A 2
H2EB H 0.495557 0.590359 0.101716 0.058 Uiso 0.5 1 calc R . P A 2
C7EA C 0.4919(2) 0.6895(4) 0.16781(15) 0.0410(10) Uani 0.5 1 d D U P A 1
H7EA H 0.472413 0.620403 0.165884 0.049 Uiso 0.5 1 calc R . P A 1
H7EB H 0.485468 0.722864 0.196229 0.049 Uiso 0.5 1 calc R . P A 1
H H 0.6015(12) 0.2633(18) 0.3304(8) 0.044(7) Uiso 1 1 d . . . . .
H17 H 0.2370(10) 0.0649(16) 0.1636(7) 0.027(5) Uiso 1 1 d . . . . .
H19 H 0.1960(10) 0.2467(15) 0.1875(7) 0.024(5) Uiso 1 1 d . . . . .
H15 H 0.4104(10) -0.0354(17) 0.2311(7) 0.028(6) Uiso 1 1 d . . . . .
H44A H 0.8119(11) -0.0019(19) 0.3853(8) 0.036(6) Uiso 1 1 d . . . . .
H01C H 0.2609(10) 0.8475(17) 0.0487(7) 0.028(6) Uiso 1 1 d . . . . .
H35A H 0.7930(12) 0.331(2) 0.3285(9) 0.052(7) Uiso 1 1 d . . . . .
H20 H 0.2176(11) 0.3886(17) 0.2326(7) 0.033(6) Uiso 1 1 d . . . . .
H4 H 0.8076(10) 0.5556(16) 0.3791(7) 0.026(5) Uiso 1 1 d . . . . .
H47A H 0.6907(12) 0.1767(19) 0.5846(8) 0.043(7) Uiso 1 1 d . . . . .
H10 H 0.8325(10) 0.1405(18) 0.5007(7) 0.030(6) Uiso 1 1 d . . . . .
H42 H 0.6870(10) 0.0791(17) 0.3621(7) 0.030(6) Uiso 1 1 d . . . . .
H28 H 0.7021(10) 0.5660(17) 0.2549(8) 0.032(6) Uiso 1 1 d . . . . .
H27 H 0.6785(11) 0.7165(18) 0.2894(8) 0.034(6) Uiso 1 1 d . . . . .
H44B H 0.7852(11) 0.0600(17) 0.3415(8) 0.034(6) Uiso 1 1 d . . . . .
H33 H 0.6858(10) 0.3207(17) 0.2940(7) 0.026(5) Uiso 1 1 d . . . . .
H34A H 0.7128(13) 0.422(2) 0.2177(9) 0.053(8) Uiso 1 1 d . . . . .
H5 H 0.9132(10) 0.5936(17) 0.4096(7) 0.029(6) Uiso 1 1 d . . . . .
H45 H 0.7020(10) 0.2742(17) 0.5035(7) 0.029(6) Uiso 1 1 d . . . . .
H9 H 0.9369(11) 0.1799(18) 0.5312(8) 0.034(6) Uiso 1 1 d . . . . .
H8 H 0.9883(12) 0.3251(19) 0.5136(8) 0.045(7) Uiso 1 1 d . . . . .
H26 H 0.6536(11) 0.7092(19) 0.3600(8) 0.037(6) Uiso 1 1 d . . . . .
H01D H 0.2550(11) 0.9117(17) 0.0934(8) 0.035(6) Uiso 1 1 d . . . . .
H38 H 0.7085(11) -0.1265(19) 0.4348(8) 0.038(6) Uiso 1 1 d . . . . .
H35B H 0.7856(11) 0.2681(19) 0.2824(8) 0.036(6) Uiso 1 1 d . . . . .
H30 H 0.6627(11) 0.4918(18) 0.4319(7) 0.032(6) Uiso 1 1 d . . . . .
H6 H 0.9782(12) 0.4932(19) 0.4623(8) 0.042(7) Uiso 1 1 d . . . . .
HA H 0.5867(11) 0.1787(19) 0.3786(8) 0.046(7) Uiso 1 1 d . . . . .
H21 H 0.3113(11) 0.4090(18) 0.2853(7) 0.035(6) Uiso 1 1 d . . . . .
H16 H 0.3178(11) -0.0596(18) 0.1765(7) 0.036(6) Uiso 1 1 d . . . . .
HB H 0.5684(12) 0.315(2) 0.3786(8) 0.055(8) Uiso 1 1 d . . . . .
H43A H 0.7232(13) -0.128(2) 0.3634(9) 0.051(7) Uiso 1 1 d . . . . .
H44C H 0.7958(11) 0.1175(19) 0.3874(8) 0.040(6) Uiso 1 1 d . . . . .
H34B H 0.6439(13) 0.3894(19) 0.2235(8) 0.040(7) Uiso 1 1 d . . . . .
H01A H 0.3525(12) 1.115(2) 0.0536(8) 0.044(7) Uiso 1 1 d . . . . .
H35C H 0.8045(12) 0.385(2) 0.2828(8) 0.045(7) Uiso 1 1 d . . . . .
H34C H 0.6952(12) 0.306(2) 0.2196(9) 0.047(7) Uiso 1 1 d . . . . .
H47B H 0.7554(15) 0.206(2) 0.5740(10) 0.065(9) Uiso 1 1 d . . . . .
H01K H 0.4073(14) 0.959(2) 0.0616(10) 0.065(9) Uiso 1 1 d . . . . .
H43B H 0.6520(13) -0.0928(19) 0.3543(8) 0.045(7) Uiso 1 1 d . . . . .
H43C H 0.6947(13) -0.065(2) 0.3171(10) 0.055(8) Uiso 1 1 d . . . . .
H47C H 0.7086(11) 0.295(2) 0.5784(8) 0.036(6) Uiso 1 1 d . . . . .
H01B H 0.3221(12) 1.094(2) 0.0977(9) 0.050(7) Uiso 1 1 d . . . . .
H39 H 0.6944(13) -0.129(2) 0.5108(9) 0.059(8) Uiso 1 1 d . . . . .
H01L H 0.4090(14) 0.984(2) 0.1143(10) 0.057(8) Uiso 1 1 d . . . . .
H40 H 0.6819(14) 0.029(2) 0.5435(10) 0.061(9) Uiso 1 1 d . . . . .
C6DA C 0.5139(2) 0.7808(4) 0.10577(18) 0.0482(12) Uani 0.5 1 d D U P A 1
H6DA H 0.534082 0.846102 0.117766 0.058 Uiso 0.5 1 calc R . P A 1
H6DB H 0.498735 0.786626 0.072541 0.058 Uiso 0.5 1 calc R . P A 1
C1EA C 0.4973(3) 0.7774(5) 0.1544(2) 0.0629(16) Uani 0.5 1 d D U P A 2
H1EA H 0.471260 0.783752 0.178171 0.075 Uiso 0.5 1 calc R . P A 2
H1EB H 0.511693 0.846486 0.147174 0.075 Uiso 0.5 1 calc R . P A 2
C3EA C 0.5704(6) 0.7062(8) 0.1241(4) 0.057(2) Uani 0.5 1 d D U P A 2
H3EA H 0.605908 0.659323 0.121980 0.068 Uiso 0.5 1 calc R . P A 2
H3EB H 0.580208 0.776175 0.114629 0.068 Uiso 0.5 1 calc R . P A 2
C0FA C 0.5541(6) 0.7051(9) 0.1699(4) 0.053(2) Uani 0.5 1 d D U P A 2
H0FA H 0.587438 0.735385 0.193699 0.063 Uiso 0.5 1 calc R . P A 2
H0FB H 0.541673 0.636436 0.179307 0.063 Uiso 0.5 1 calc R . P A 2
O00N O 0.4645(3) 0.7507(4) 0.12874(16) 0.0300(10) Uani 0.5 1 d D . P A 1
C2AA C 0.2539(5) 0.5408(6) 0.1403(3) 0.0473(17) Uani 0.447(10) 1 d D U P E 2
H2AA H 0.216246 0.555664 0.116536 0.057 Uiso 0.447(10) 1 calc R . P E 2
H2AB H 0.251143 0.469045 0.150640 0.057 Uiso 0.447(10) 1 calc R . P E 2
C1AA C 0.2972(5) 0.5676(9) 0.1140(4) 0.051(2) Uani 0.553(10) 1 d D U P E 1
H1AA H 0.328680 0.527781 0.100993 0.061 Uiso 0.553(10) 1 calc R . P E 1
H1AB H 0.257864 0.573020 0.090657 0.061 Uiso 0.553(10) 1 calc R . P E 1
C0AA C 0.2835(3) 0.5145(4) 0.15565(18) 0.0400(13) Uani 0.553(10) 1 d D U P E 1
H0AA H 0.322358 0.486655 0.175042 0.048 Uiso 0.553(10) 1 calc R . P E 1
H0AB H 0.251485 0.459488 0.148042 0.048 Uiso 0.553(10) 1 calc R . P E 1
C4EA C 0.3189(5) 0.5580(11) 0.1206(4) 0.043(2) Uani 0.447(10) 1 d D U P E 2
H4EA H 0.355860 0.522535 0.139011 0.052 Uiso 0.447(10) 1 calc R . P E 2
H4EB H 0.314163 0.537902 0.088284 0.052 Uiso 0.447(10) 1 calc R . P E 2
C3AA C 0.4186(5) 0.6030(6) 0.0300(3) 0.045(2) Uani 0.317(6) 1 d D U P C 1
H3AA H 0.415772 0.544492 0.050591 0.054 Uiso 0.317(6) 1 calc R . P C 1
H3AB H 0.462571 0.629454 0.035196 0.054 Uiso 0.317(6) 1 calc R . P C 1
O2 O 0.37160(10) 0.68464(12) 0.03366(6) 0.0513(5) Uani 1 1 d D . . . .
C4AA C 0.4100(4) 0.5824(8) -0.0205(3) 0.0449(14) Uani 0.683(6) 1 d D U P C 2
H4AA H 0.456118 0.590344 -0.008934 0.054 Uiso 0.683(6) 1 calc R . P C 2
H4AB H 0.402389 0.522263 -0.041014 0.054 Uiso 0.683(6) 1 calc R . P C 2
C59B C 0.5437(4) 0.0718(6) 0.1852(2) 0.0640(13) Uani 0.516(8) 1 d D U P B 1
H59D H 0.545798 0.002953 0.172471 0.096 Uiso 0.516(8) 1 calc GR . P B 1
H59E H 0.574732 0.116447 0.174813 0.096 Uiso 0.516(8) 1 calc GR . P B 1
H59F H 0.501022 0.100024 0.175122 0.096 Uiso 0.516(8) 1 calc GR . P B 1
C58B C 0.6256(5) 0.1073(9) 0.2398(3) 0.0580(15) Uani 0.516(8) 1 d D U P B 1
H58D H 0.637155 0.142623 0.269035 0.087 Uiso 0.516(8) 1 calc GR . P B 1
H58E H 0.628245 0.155500 0.215106 0.087 Uiso 0.516(8) 1 calc GR . P B 1
H58F H 0.654875 0.050017 0.238704 0.087 Uiso 0.516(8) 1 calc GR . P B 1
C70A C 0.4480(4) 0.2926(7) 0.4754(2) 0.0472(17) Uani 0.420(6) 1 d D U P D 1
H70A H 0.409595 0.314955 0.485751 0.071 Uiso 0.420(6) 1 calc GR . P D 1
H70B H 0.481894 0.342759 0.484924 0.071 Uiso 0.420(6) 1 calc GR . P D 1
H70C H 0.461274 0.225527 0.488693 0.071 Uiso 0.420(6) 1 calc GR . P D 1
C69A C 0.4342(5) 0.2840(7) 0.4236(3) 0.0330(16) Uani 0.420(6) 1 d D U P D 1
H69A H 0.471430 0.248408 0.415098 0.040 Uiso 0.420(6) 1 calc R . P D 1
C70B C 0.4467(3) 0.3518(5) 0.46707(17) 0.0495(13) Uani 0.580(6) 1 d D U P D 2
H70D H 0.482131 0.400204 0.473506 0.074 Uiso 0.580(6) 1 calc GR . P D 2
H70E H 0.457384 0.289422 0.485218 0.074 Uiso 0.580(6) 1 calc GR . P D 2
H70F H 0.408758 0.383344 0.474854 0.074 Uiso 0.580(6) 1 calc GR . P D 2
C71A C 0.3768(7) 0.2128(8) 0.4090(5) 0.041(2) Uani 0.420(6) 1 d D U P D 1
H71A H 0.386019 0.145305 0.423141 0.062 Uiso 0.420(6) 1 calc GR . P D 1
H71B H 0.368254 0.205247 0.375817 0.062 Uiso 0.420(6) 1 calc GR . P D 1
H71C H 0.339580 0.242361 0.418571 0.062 Uiso 0.420(6) 1 calc GR . P D 1
C71B C 0.3759(5) 0.2519(6) 0.4050(4) 0.0445(16) Uani 0.580(6) 1 d D U P D 2
H71D H 0.337724 0.288598 0.409514 0.067 Uiso 0.580(6) 1 calc GR . P D 2
H71E H 0.382623 0.191996 0.425161 0.067 Uiso 0.580(6) 1 calc GR . P D 2
H71F H 0.370477 0.229298 0.373363 0.067 Uiso 0.580(6) 1 calc GR . P D 2
C69B C 0.4336(3) 0.3239(5) 0.4162(2) 0.0334(13) Uani 0.580(6) 1 d D U P D 2
H69B H 0.471092 0.283848 0.410678 0.040 Uiso 0.580(6) 1 calc R . P D 2
C67A C 0.4117(4) 0.5802(6) 0.2550(3) 0.0487(19) Uani 0.420(6) 1 d D U P D 1
H67A H 0.425667 0.646874 0.268380 0.073 Uiso 0.420(6) 1 calc GR . P D 1
H67B H 0.366258 0.571587 0.254501 0.073 Uiso 0.420(6) 1 calc GR . P D 1
H67C H 0.419492 0.576912 0.223879 0.073 Uiso 0.420(6) 1 calc GR . P D 1
C68A C 0.5205(4) 0.5098(7) 0.2877(3) 0.0370(18) Uani 0.420(6) 1 d D U P D 1
H68A H 0.530477 0.514470 0.257212 0.055 Uiso 0.420(6) 1 calc GR . P D 1
H68B H 0.543640 0.451936 0.304018 0.055 Uiso 0.420(6) 1 calc GR . P D 1
H68C H 0.533158 0.573529 0.304338 0.055 Uiso 0.420(6) 1 calc GR . P D 1
C67B C 0.4288(4) 0.5671(7) 0.2329(3) 0.082(2) Uani 0.580(6) 1 d D U P D 2
H67D H 0.447513 0.634028 0.242527 0.123 Uiso 0.580(6) 1 calc GR . P D 2
H67E H 0.383080 0.569231 0.232250 0.123 Uiso 0.580(6) 1 calc GR . P D 2
H67F H 0.436339 0.551119 0.202401 0.123 Uiso 0.580(6) 1 calc GR . P D 2
C68B C 0.5314(3) 0.4925(6) 0.2721(2) 0.0386(14) Uani 0.580(6) 1 d D U P D 2
H68D H 0.543387 0.485006 0.242364 0.058 Uiso 0.580(6) 1 calc GR . P D 2
H68E H 0.551872 0.438577 0.292580 0.058 Uiso 0.580(6) 1 calc GR . P D 2
H68F H 0.545024 0.559919 0.284869 0.058 Uiso 0.580(6) 1 calc GR . P D 2
C66A C 0.4492(3) 0.4932(5) 0.2838(3) 0.0212(13) Uani 0.420(6) 1 d D U P D 1
H66A H 0.437763 0.426829 0.267551 0.025 Uiso 0.420(6) 1 calc R . P D 1
C66B C 0.4597(3) 0.4832(5) 0.2667(2) 0.0337(12) Uani 0.580(6) 1 d D U P D 2
H66B H 0.446449 0.414374 0.253474 0.040 Uiso 0.580(6) 1 calc R . P D 2
C62A C 0.4096(3) 0.4734(6) 0.4180(3) 0.0355(14) Uani 0.420(6) 1 d D U P D 1
H62A H 0.401849 0.470815 0.448106 0.043 Uiso 0.420(6) 1 calc R . P D 1
C63A C 0.4039(3) 0.5671(7) 0.3947(3) 0.0401(16) Uani 0.420(6) 1 d D U P D 1
H63A H 0.392039 0.626910 0.409157 0.048 Uiso 0.420(6) 1 calc R . P D 1
C65A C 0.4327(4) 0.4846(7) 0.3296(3) 0.0235(14) Uani 0.420(6) 1 d D U P D 1
C64A C 0.4152(3) 0.5736(6) 0.3517(3) 0.0348(16) Uani 0.420(6) 1 d D U P D 1
H64A H 0.411372 0.637817 0.336360 0.042 Uiso 0.420(6) 1 calc R . P D 1
C61A C 0.4265(3) 0.3839(6) 0.3979(3) 0.0218(14) Uani 0.420(6) 1 d D U P D 1
C60A C 0.4369(6) 0.3925(10) 0.3534(3) 0.0178(17) Uani 0.420(6) 1 d D U P D 1
C64B C 0.4230(2) 0.5865(3) 0.3281(2) 0.0381(12) Uani 0.580(6) 1 d D U P D 2
H64B H 0.421977 0.645670 0.309471 0.046 Uiso 0.580(6) 1 calc R . P D 2
C65B C 0.4397(3) 0.4923(5) 0.3118(2) 0.0284(12) Uani 0.580(6) 1 d D U P D 2
C60B C 0.4406(4) 0.4061(7) 0.3408(2) 0.0217(14) Uani 0.580(6) 1 d D U P D 2
O1 O 0.4341(3) 0.4086(5) 0.1200(2) 0.0593(15) Uani 0.616(4) 1 d . . P F 1
C3CA C 0.5099(10) 0.3745(13) 0.1409(6) 0.0667(18) Uani 0.384(4) 1 d D U P F 2
H3CA H 0.539161 0.433657 0.142737 0.080 Uiso 0.384(4) 1 calc R . P F 2
H3CB H 0.531989 0.312672 0.132770 0.080 Uiso 0.384(4) 1 calc R . P F 2
C6CA C 0.3977(3) 0.3240(5) 0.1335(2) 0.0598(13) Uani 0.616(4) 1 d D U P F 1
H6CA H 0.364552 0.301344 0.107728 0.072 Uiso 0.616(4) 1 calc R . P F 1
H6CB H 0.377076 0.344721 0.158929 0.072 Uiso 0.616(4) 1 calc R . P F 1
C5CA C 0.4443(3) 0.2402(4) 0.14796(18) 0.0609(11) Uani 0.616(4) 1 d D U P F 1
H5CA H 0.449974 0.197621 0.121685 0.073 Uiso 0.616(4) 1 calc R . P F 1
H5CB H 0.430552 0.195638 0.170982 0.073 Uiso 0.616(4) 1 calc R . P F 1
C4CA C 0.5042(3) 0.2957(4) 0.1677(2) 0.0719(11) Uani 0.616(4) 1 d D U P F 1
H4CA H 0.541900 0.253975 0.165167 0.086 Uiso 0.616(4) 1 calc R . P F 1
H4CB H 0.505703 0.312677 0.200059 0.086 Uiso 0.616(4) 1 calc R . P F 1
C7CA C 0.4316(4) 0.3059(7) 0.1715(3) 0.0652(13) Uani 0.384(4) 1 d D U P F 2
H7CA H 0.399092 0.337672 0.186407 0.078 Uiso 0.384(4) 1 calc R . P F 2
H7CB H 0.436583 0.232929 0.180682 0.078 Uiso 0.384(4) 1 calc R . P F 2
O0AA O 0.4561(5) 0.3927(8) 0.1086(3) 0.065(3) Uani 0.384(4) 1 d . . P F 2
C8CA C 0.4911(5) 0.3598(7) 0.1833(3) 0.0707(15) Uani 0.384(4) 1 d D U P F 2
H8CA H 0.485594 0.426333 0.197953 0.085 Uiso 0.384(4) 1 calc R . P F 2
H8CB H 0.522784 0.318258 0.204043 0.085 Uiso 0.384(4) 1 calc R . P F 2
C9CA C 0.4131(6) 0.3156(10) 0.1198(4) 0.0665(17) Uani 0.384(4) 1 d D U P F 2
H9CA H 0.418685 0.249438 0.104811 0.080 Uiso 0.384(4) 1 calc R . P F 2
H9CB H 0.368414 0.337942 0.110558 0.080 Uiso 0.384(4) 1 calc R . P F 2
C0DA C 0.5013(6) 0.3956(7) 0.1382(4) 0.0653(15) Uani 0.616(4) 1 d D U P F 1
H0DA H 0.518453 0.455246 0.157091 0.078 Uiso 0.616(4) 1 calc R . P F 1
H0DB H 0.525459 0.387034 0.113482 0.078 Uiso 0.616(4) 1 calc R . P F 1
C51B C 0.5459(3) -0.1717(5) 0.2827(2) 0.0263(11) Uani 0.516(8) 1 d D U P B 1
H51B H 0.554396 -0.240602 0.275412 0.032 Uiso 0.516(8) 1 calc R . P B 1
C50B C 0.5180(4) -0.1514(5) 0.3188(2) 0.0243(11) Uani 0.516(8) 1 d D U P B 1
H50B H 0.509223 -0.206232 0.337564 0.029 Uiso 0.516(8) 1 calc R . P B 1
C52B C 0.5619(3) -0.0921(5) 0.2566(2) 0.0271(11) Uani 0.516(8) 1 d D U P B 1
H52B H 0.583026 -0.107308 0.232311 0.033 Uiso 0.516(8) 1 calc R . P B 1
C57B C 0.5663(6) 0.0928(6) 0.2356(4) 0.0463(13) Uani 0.484(8) 1 d D U P B 2
H57B H 0.542920 0.159203 0.235733 0.056 Uiso 0.484(8) 1 calc R . P B 2
C49A C 0.4998(7) -0.0420(9) 0.3379(3) 0.0217(13) Uani 0.484(8) 1 d D U P B 2
C54B C 0.4706(11) -0.0227(17) 0.3698(6) 0.038(2) Uani 0.516(8) 1 d D U P B 1
H54B H 0.466119 0.053583 0.371522 0.045 Uiso 0.516(8) 1 calc R . P B 1
C56A C 0.5128(7) -0.0272(7) 0.4218(4) 0.053(2) Uani 0.484(8) 1 d D U P B 2
H56D H 0.518964 -0.100867 0.427574 0.079 Uiso 0.484(8) 1 calc GR . P B 2
H56E H 0.492353 0.003227 0.445182 0.079 Uiso 0.484(8) 1 calc GR . P B 2
H56F H 0.553941 0.005745 0.422515 0.079 Uiso 0.484(8) 1 calc GR . P B 2
C55A C 0.4056(8) -0.0508(11) 0.3742(4) 0.058(2) Uani 0.484(8) 1 d D U P B 2
H55D H 0.379334 -0.033844 0.344589 0.087 Uiso 0.484(8) 1 calc GR . P B 2
H55E H 0.387515 -0.018763 0.398367 0.087 Uiso 0.484(8) 1 calc GR . P B 2
H55F H 0.406760 -0.125412 0.378258 0.087 Uiso 0.484(8) 1 calc GR . P B 2
C54A C 0.4716(11) -0.0114(18) 0.3760(7) 0.039(2) Uani 0.484(8) 1 d D U P B 2
H54A H 0.466638 0.064723 0.373003 0.046 Uiso 0.484(8) 1 calc R . P B 2
C53A C 0.5399(5) -0.0102(7) 0.2681(4) 0.0245(13) Uani 0.484(8) 1 d D U P B 2

loop_
_atom_site_aniso_label
_atom_site_aniso_U_11
_atom_site_aniso_U_22
_atom_site_aniso_U_33
_atom_site_aniso_U_23
_atom_site_aniso_U_13
_atom_site_aniso_U_12
Co1 0.01234(11) 0.00971(10) 0.01843(11) 0.00090(8) 0.00057(8) -0.00161(8)
Co2 0.01170(11) 0.01442(11) 0.02005(11) -0.00453(8) 0.00046(8) -0.00013(9)
N003 0.0139(7) 0.0109(6) 0.0166(6) 0.0021(5) 0.0006(5) -0.0008(5)
O004 0.0287(8) 0.0228(7) 0.0427(8) 0.0001(6) 0.0012(6) -0.0045(6)
N005 0.0149(7) 0.0146(7) 0.0203(7) -0.0036(5) 0.0020(5) 0.0007(5)
N006 0.0154(7) 0.0104(7) 0.0186(6) 0.0018(5) 0.0022(5) -0.0004(5)
O007 0.0510(10) 0.0312(8) 0.0474(9) -0.0057(7) 0.0227(8) -0.0119(7)
N008 0.0141(7) 0.0200(7) 0.0302(8) -0.0120(6) -0.0011(6) 0.0019(6)
C24 0.0131(8) 0.0120(8) 0.0226(8) 0.0048(6) -0.0023(6) -0.0037(6)
C3 0.0156(8) 0.0156(8) 0.0172(7) -0.0025(6) 0.0026(6) -0.0019(6)
C36 0.0178(9) 0.0135(8) 0.0280(9) 0.0070(7) 0.0033(7) 0.0001(7)
C11 0.0163(8) 0.0181(8) 0.0194(8) -0.0044(6) 0.0008(6) -0.0007(7)
C2 0.0146(8) 0.0113(7) 0.0163(7) -0.0014(6) 0.0016(6) -0.0015(6)
C18 0.0198(9) 0.0207(9) 0.0212(8) 0.0009(7) 0.0006(7) -0.0052(7)
C13 0.0152(8) 0.0156(8) 0.0183(7) -0.0035(6) 0.0017(6) -0.0019(6)
C14 0.0181(8) 0.0157(8) 0.0185(8) -0.0021(6) 0.0025(6) -0.0032(6)
C23 0.0174(9) 0.0173(8) 0.0204(8) -0.0023(6) 0.0024(6) -0.0033(7)
C15 0.0243(10) 0.0161(8) 0.0231(8) -0.0023(7) 0.0008(7) -0.0018(7)
C48 0.0160(8) 0.0147(8) 0.0287(9) -0.0060(7) -0.0024(7) 0.0008(6)
C29 0.0170(9) 0.0199(9) 0.0239(8) 0.0059(7) -0.0006(7) -0.0054(7)
O00M 0.029(2) 0.045(3) 0.040(3) -0.021(2) -0.002(2) 0.0010(18)
C12 0.0139(8) 0.0184(9) 0.0249(8) -0.0069(7) 0.0007(6) 0.0000(6)
C7 0.0165(9) 0.0297(10) 0.0260(9) -0.0051(7) 0.0011(7) -0.0007(7)
C25 0.0147(8) 0.0135(8) 0.0298(9) 0.0024(7) -0.0018(7) -0.0015(6)
C1 0.0158(8) 0.0109(7) 0.0172(7) -0.0002(6) 0.0014(6) 0.0004(6)
C30 0.0249(10) 0.0136(8) 0.0311(9) -0.0038(7) 0.0024(8) -0.0011(7)
C22 0.0157(8) 0.0200(8) 0.0256(9) -0.0052(7) 0.0004(7) -0.0016(7)
C10C 0.0163(8) 0.0166(8) 0.0185(8) -0.0033(6) 0.0010(6) 0.0014(7)
C4 0.0215(9) 0.0197(9) 0.0218(8) -0.0006(7) 0.0022(7) -0.0072(7)
C42 0.0275(10) 0.0126(8) 0.0364(10) -0.0051(7) 0.0001(8) 0.0005(7)
C26 0.0237(10) 0.0132(9) 0.0425(11) 0.0057(8) -0.0008(8) -0.0010(7)
C16 0.0332(11) 0.0178(9) 0.0229(9) -0.0050(7) -0.0010(8) -0.0073(8)
C17 0.0252(10) 0.0244(9) 0.0210(8) -0.0010(7) -0.0046(7) -0.0072(8)
C37 0.0209(9) 0.0131(8) 0.0386(10) 0.0048(7) 0.0026(8) -0.0006(7)
C10 0.0249(10) 0.0184(9) 0.0259(9) -0.0007(7) -0.0026(7) 0.0042(7)
C6 0.0187(10) 0.0372(11) 0.0316(10) -0.0063(8) 0.0014(8) -0.0112(8)
C19 0.0181(9) 0.0276(10) 0.0303(9) 0.0016(8) -0.0029(7) -0.0018(7)
C33 0.0316(11) 0.0241(9) 0.0212(8) 0.0019(7) 0.0081(8) -0.0094(8)
C41 0.0311(11) 0.0252(10) 0.0323(10) 0.0123(8) 0.0112(8) 0.0054(8)
C5 0.0269(10) 0.0286(10) 0.0277(9) -0.0025(8) 0.0061(8) -0.0149(8)
C21 0.0186(9) 0.0216(9) 0.0364(10) -0.0093(8) -0.0019(8) 0.0021(7)
C28 0.0260(10) 0.0284(10) 0.0288(10) 0.0140(8) 0.0013(8) -0.0062(8)
C49B 0.0154(17) 0.020(2) 0.030(3) -0.006(2) 0.002(2) -0.0015(16)
C20 0.0159(9) 0.0261(10) 0.0382(11) -0.0021(8) -0.0026(8) 0.0037(8)
C9 0.0266(11) 0.0290(10) 0.0318(10) -0.0009(8) -0.0090(8) 0.0096(9)
C8 0.0177(10) 0.0361(12) 0.0361(11) -0.0053(9) -0.0079(8) 0.0040(8)
C53B 0.024(2) 0.015(3) 0.034(2) -0.009(2) 0.0096(17) -0.0018(19)
C27 0.0289(11) 0.0194(10) 0.0446(12) 0.0179(9) -0.0018(9) -0.0034(8)
C01F 0.0560(15) 0.0242(11) 0.0396(12) 0.0022(9) 0.0132(11) -0.0073(10)
C45 0.0502(14) 0.0321(11) 0.0251(10) 0.0084(8) 0.0143(9) 0.0087(10)
C35 0.0403(13) 0.0396(13) 0.0332(11) -0.0072(10) 0.0071(10) 0.0089(11)
C38 0.0400(13) 0.0143(9) 0.0604(15) 0.0088(9) 0.0107(11) 0.0011(9)
C01J 0.0311(11) 0.0268(11) 0.0353(11) 0.0042(9) -0.0017(9) -0.0020(9)
C31 0.0366(13) 0.0396(13) 0.0408(12) -0.0111(10) -0.0025(10) -0.0140(10)
C34 0.0498(16) 0.0549(16) 0.0244(10) -0.0036(10) 0.0048(10) -0.0103(13)
C01M 0.0327(12) 0.0378(12) 0.0381(11) 0.0015(9) 0.0075(9) 0.0070(9)
C01N 0.0611(16) 0.0320(12) 0.0383(12) 0.0003(9) 0.0059(11) -0.0066(11)
C44 0.0397(13) 0.0256(11) 0.0333(11) -0.0088(9) 0.0108(9) -0.0081(9)
C01Q 0.0365(13) 0.0317(12) 0.0636(16) -0.0063(11) 0.0131(12) -0.0122(10)
C40 0.0534(15) 0.0373(13) 0.0433(13) 0.0232(10) 0.0222(11) 0.0091(11)
C52A 0.028(2) 0.016(2) 0.036(2) -0.0042(19) 0.0060(19) 0.0041(19)
C32 0.0269(12) 0.0674(17) 0.0440(13) -0.0268(12) 0.0077(10) -0.0130(11)
C47 0.0372(13) 0.0542(16) 0.0305(11) 0.0068(11) 0.0089(10) -0.0005(12)
C50A 0.0216(18) 0.0176(17) 0.037(3) -0.001(2) 0.006(2) -0.0034(15)
C01X 0.0595(16) 0.0287(12) 0.0401(12) 0.0082(9) -0.0002(11) -0.0028(11)
C43 0.0307(13) 0.0244(11) 0.0658(17) -0.0201(11) 0.0016(11) -0.0036(9)
C39 0.0548(16) 0.0240(11) 0.0672(16) 0.0279(11) 0.0232(13) 0.0064(10)
C61B 0.0152(17) 0.027(3) 0.034(3) -0.0124(19) 0.0005(19) -0.0015(19)
C021 0.0573(16) 0.0323(12) 0.0404(12) 0.0061(9) 0.0014(11) 0.0101(11)
C022 0.0383(13) 0.0459(14) 0.0603(15) 0.0128(12) 0.0179(11) 0.0075(11)
C023 0.054(5) 0.024(4) 0.050(4) -0.003(4) 0.003(4) -0.001(4)
C51A 0.0244(19) 0.0148(17) 0.039(3) -0.001(2) 0.002(2) 0.0000(15)
C46 0.0632(18) 0.074(2) 0.0360(13) -0.0131(12) -0.0063(12) 0.0395(15)
C57A 0.083(3) 0.037(3) 0.0386(19) -0.001(3) 0.031(2) 0.020(3)
C62B 0.0217(18) 0.030(3) 0.049(3) -0.017(2) 0.0009(19) 0.006(2)
C02C 0.028(3) 0.061(4) 0.054(3) 0.008(3) 0.009(2) -0.003(3)
C02E 0.026(3) 0.073(4) 0.061(3) -0.030(3) 0.018(2) -0.010(3)
C63B 0.026(2) 0.028(3) 0.062(4) -0.021(2) -0.003(2) 0.0074(17)
C55B 0.035(3) 0.055(4) 0.053(4) -0.012(3) 0.020(3) -0.018(3)
C58A 0.091(4) 0.028(2) 0.041(3) 0.000(3) 0.033(3) -0.009(3)
C56B 0.060(3) 0.059(5) 0.047(4) 0.005(4) 0.002(3) -0.001(4)
C02O 0.053(2) 0.0222(16) 0.049(2) 0.0021(13) 0.0227(18) 0.0041(15)
C59A 0.095(3) 0.048(3) 0.035(2) 0.003(3) 0.025(2) 0.028(3)
Li2S 0.033(2) 0.0318(19) 0.044(2) 0.0090(15) 0.0087(16) 0.0039(15)
C2EA 0.035(2) 0.069(3) 0.039(2) -0.009(2) 0.0019(19) 0.014(2)
C7EA 0.031(2) 0.061(3) 0.030(2) 0.007(2) 0.0048(17) -0.005(2)
C6DA 0.035(2) 0.062(3) 0.053(3) 0.015(2) 0.023(2) 0.000(2)
C1EA 0.045(3) 0.062(3) 0.071(3) -0.034(3) -0.016(3) 0.014(3)
C3EA 0.032(3) 0.083(5) 0.056(3) -0.006(4) 0.006(3) 0.006(4)
C0FA 0.038(4) 0.068(4) 0.048(3) -0.023(3) -0.005(3) 0.003(3)
O00N 0.023(2) 0.036(3) 0.033(3) 0.006(2) 0.008(2) -0.003(2)
C2AA 0.055(4) 0.046(3) 0.045(3) -0.006(3) 0.021(3) -0.021(3)
C1AA 0.069(5) 0.043(3) 0.044(4) -0.019(3) 0.019(4) -0.028(4)
C0AA 0.048(3) 0.039(3) 0.033(2) -0.0024(18) 0.009(2) -0.022(2)
C4EA 0.054(5) 0.044(4) 0.035(4) -0.009(3) 0.015(4) -0.027(4)
C3AA 0.059(5) 0.032(3) 0.042(3) -0.002(3) 0.001(3) 0.013(3)
O2 0.0831(14) 0.0314(9) 0.0461(9) 0.0123(7) 0.0287(9) 0.0194(9)
C4AA 0.059(3) 0.033(2) 0.050(2) 0.0033(18) 0.029(2) 0.003(3)
C59B 0.108(3) 0.046(3) 0.045(2) -0.002(3) 0.031(2) -0.004(3)
C58B 0.087(3) 0.034(2) 0.054(3) -0.003(3) 0.017(3) 0.001(3)
C70A 0.039(3) 0.077(5) 0.025(3) -0.005(3) 0.005(2) 0.004(4)
C69A 0.023(2) 0.057(4) 0.022(3) -0.002(3) 0.010(2) 0.001(4)
C70B 0.045(2) 0.071(4) 0.031(2) -0.012(2) 0.0040(19) 0.003(3)
C71A 0.030(3) 0.060(6) 0.036(3) 0.003(5) 0.008(2) -0.006(5)
C71B 0.033(2) 0.062(4) 0.041(3) 0.000(4) 0.010(2) -0.009(4)
C69B 0.022(2) 0.050(4) 0.029(3) -0.012(3) 0.007(2) -0.005(3)
C67A 0.041(4) 0.033(3) 0.063(5) 0.012(3) -0.010(3) 0.002(3)
C68A 0.032(4) 0.029(4) 0.046(5) 0.011(3) -0.004(3) -0.002(3)
C67B 0.050(4) 0.110(6) 0.077(5) 0.032(4) -0.013(3) 0.028(4)
C68B 0.028(3) 0.038(3) 0.045(4) -0.004(3) -0.006(2) 0.001(2)
C66A 0.022(3) 0.014(2) 0.023(4) 0.005(3) -0.005(3) -0.002(2)
C66B 0.030(3) 0.041(3) 0.027(3) 0.005(2) -0.001(2) -0.011(2)
C62A 0.022(2) 0.039(3) 0.043(3) -0.021(2) 0.000(2) 0.008(2)
C63A 0.030(3) 0.030(4) 0.053(4) -0.021(3) -0.008(3) 0.015(3)
C65A 0.016(2) 0.020(3) 0.029(3) -0.008(3) -0.010(3) 0.0024(19)
C64A 0.026(3) 0.027(3) 0.045(4) -0.019(3) -0.010(3) 0.009(2)
C61A 0.014(2) 0.027(4) 0.023(4) -0.010(2) 0.000(2) 0.005(3)
C60A 0.010(2) 0.019(3) 0.022(4) -0.009(3) -0.004(3) 0.004(2)
C64B 0.024(2) 0.0241(19) 0.059(3) -0.007(2) -0.010(2) 0.0005(15)
C65B 0.020(2) 0.025(2) 0.035(3) -0.003(3) -0.008(3) -0.0020(15)
C60B 0.0129(19) 0.025(3) 0.025(3) -0.012(3) -0.004(2) 0.0023(18)
O1 0.073(4) 0.034(2) 0.069(4) 0.015(2) 0.006(2) 0.001(2)
C3CA 0.081(3) 0.047(4) 0.068(3) 0.007(3) 0.005(3) -0.004(3)
C6CA 0.065(3) 0.043(2) 0.074(3) 0.003(2) 0.018(2) -0.001(2)
C5CA 0.071(2) 0.043(2) 0.068(2) 0.0113(17) 0.0113(19) -0.0043(18)
C4CA 0.083(2) 0.048(2) 0.078(2) 0.0114(19) -0.002(2) -0.003(2)
C7CA 0.078(3) 0.051(2) 0.068(3) 0.012(2) 0.017(2) -0.005(2)
O0AA 0.086(7) 0.056(5) 0.042(4) 0.008(3) -0.012(4) -0.032(5)
C8CA 0.087(3) 0.051(3) 0.070(3) 0.009(2) 0.004(3) 0.001(3)
C9CA 0.076(3) 0.049(3) 0.072(3) 0.009(3) 0.009(3) -0.014(3)
C0DA 0.079(3) 0.043(3) 0.068(2) 0.014(2) 0.001(2) -0.008(3)
C51B 0.0232(18) 0.016(2) 0.039(3) -0.007(2) 0.005(2) 0.0011(15)
C50B 0.0233(18) 0.0160(16) 0.033(3) -0.003(2) 0.004(2) -0.0024(14)
C52B 0.0264(19) 0.016(2) 0.041(2) -0.0085(18) 0.0119(17) -0.0041(17)
C57B 0.083(3) 0.028(3) 0.039(2) -0.006(3) 0.040(2) 0.000(2)
C49A 0.0167(18) 0.014(2) 0.034(3) 0.000(2) 0.002(3) -0.0025(17)
C54B 0.036(3) 0.036(4) 0.040(4) 0.009(3) 0.003(3) -0.009(3)
C56A 0.059(3) 0.049(5) 0.049(4) 0.009(4) 0.006(3) 0.000(4)
C55A 0.044(3) 0.068(6) 0.065(6) -0.008(4) 0.019(4) -0.018(4)
C54A 0.032(3) 0.045(5) 0.043(5) 0.016(4) 0.018(3) -0.007(3)
C53A 0.024(2) 0.017(3) 0.031(2) -0.002(2) 0.0038(19) -0.002(2)

loop_
_atom_type_symbol
_atom_type_description
_atom_type_scat_dispersion_real
_atom_type_scat_dispersion_imag
_atom_type_scat_source
C C 0.0033 0.0016 'International Tables Vol C Tables 4.2.6.8 and 6.1.1.4'
H H 0.0000 0.0000 'International Tables Vol C Tables 4.2.6.8 and 6.1.1.4'
Co Co 0.3494 0.9721 'International Tables Vol C Tables 4.2.6.8 and 6.1.1.4'
Li Li -0.0003 0.0001 'International Tables Vol C Tables 4.2.6.8 and 6.1.1.4'
N N 0.0061 0.0033 'International Tables Vol C Tables 4.2.6.8 and 6.1.1.4'
O O 0.0106 0.0060 'International Tables Vol C Tables 4.2.6.8 and 6.1.1.4'

loop_
_geom_angle_atom_site_label_1
_geom_angle_atom_site_label_2
_geom_angle_atom_site_label_3
_geom_angle
Co2 Co1 H 45.6(9)
Co2 Co1 HA 43.6(9)
Co2 Co1 HB 42.6(10)
N003 Co1 Co2 133.68(4)
N003 Co1 H 99.9(9)
N003 Co1 HA 176.0(9)
N003 Co1 HB 108.4(10)
N006 Co1 Co2 142.26(4)
N006 Co1 N003 84.02(6)
N006 Co1 H 146.7(9)
N006 Co1 HA 98.8(9)
N006 Co1 HB 136.3(9)
H Co1 HA 76.2(12)
H Co1 HB 74.1(13)
HA Co1 HB 71.5(13)
Co1 Co2 H 42.4(9)
Co1 Co2 HA 43.7(9)
Co1 Co2 HB 44.2(10)
N005 Co2 Co1 134.88(4)
N005 Co2 H 109.6(8)
N005 Co2 HA 103.5(9)
N005 Co2 HB 174.9(10)
N008 Co2 Co1 140.55(5)
N008 Co2 N005 83.85(6)
N008 Co2 H 129.7(9)
N008 Co2 HA 152.2(9)
N008 Co2 HB 98.0(10)
H Co2 HA 73.7(12)
H Co2 HB 72.8(13)
HA Co2 HB 72.8(13)
C24 N003 Co1 130.07(11)
C2 N003 Co1 113.01(10)
C2 N003 C24 116.61(13)
C01J O004 C01Q 108.55(16)
C01J O004 Li2S 121.36(16)
C01Q O004 Li2S 127.59(18)
C13 N005 Co2 113.11(11)
C13 N005 C48 117.42(14)
C48 N005 Co2 129.21(11)
C36 N006 Co1 126.89(11)
C1 N006 Co1 113.53(11)
C1 N006 C36 119.56(14)
C01M O007 Li2S 129.58(18)
C01M O007 C4EA 112.1(5)
C1AA O007 C01M 106.6(5)
C1AA O007 Li2S 123.6(5)
C4EA O007 Li2S 117.0(5)
C12 N008 Co2 113.20(11)
C12 N008 C60A 122.0(5)
C12 N008 C60B 118.2(4)
C60A N008 Co2 124.3(5)
C60B N008 Co2 127.4(4)
C29 C24 N003 119.09(15)
C25 C24 N003 118.98(15)
C25 C24 C29 121.92(15)
C11 C3 C2 104.82(14)
C4 C3 C11 118.49(16)
C4 C3 C2 136.65(16)
C37 C36 N006 118.68(15)
C41 C36 N006 119.34(16)
C41 C36 C37 121.92(16)
C3 C11 C10C 112.02(15)
C7 C11 C3 124.10(16)
C7 C11 C10C 123.83(16)
N003 C2 C3 135.58(15)
N003 C2 C1 115.17(14)
C1 C2 C3 109.12(14)
C23 C18 C17 116.36(17)
C23 C18 C19 116.59(16)
C19 C18 C17 127.05(17)
N005 C13 C14 136.02(15)
N005 C13 C12 114.90(14)
C12 C13 C14 109.08(15)
C23 C14 C13 104.89(14)
C15 C14 C13 136.81(17)
C15 C14 C23 118.29(16)
C18 C23 C14 123.89(16)
C18 C23 C22 124.04(16)
C14 C23 C22 112.07(15)
C14 C15 C16 118.52(17)
C14 C15 H15 122.0(12)
C16 C15 H15 119.4(12)
N005 C48 C53B 115.3(4)
N005 C48 C49A 113.3(5)
C49B C48 N005 123.6(5)
C49B C48 C53B 121.0(6)
C53A C48 N005 126.4(4)
C53A C48 C49A 120.3(6)
C24 C29 C33 120.69(15)
C28 C29 C24 117.34(17)
C28 C29 C33 121.97(17)
C2EA O00M Li2S 126.7(4)
C2EA O00M C1EA 109.5(6)
C1EA O00M Li2S 123.7(4)
N008 C12 C13 114.22(15)
N008 C12 C22 136.90(16)
C13 C12 C22 108.85(14)
C11 C7 C6 115.97(17)
C11 C7 C8 116.45(18)
C8 C7 C6 127.56(18)
C24 C25 C30 121.70(15)
C26 C25 C24 118.02(17)
C26 C25 C30 120.24(17)
N006 C1 C2 114.22(14)
N006 C1 C10C 136.71(15)
C2 C1 C10C 109.03(14)
C25 C30 C31 112.50(16)
C25 C30 C32 110.55(16)
C25 C30 H30 108.8(13)
C31 C30 H30 107.7(14)
C32 C30 C31 110.07(17)
C32 C30 H30 107.1(14)
C23 C22 C12 105.08(15)
C21 C22 C23 117.94(16)
C21 C22 C12 136.98(16)
C11 C10C C1 105.01(14)
C10 C10C C11 118.00(16)
C10 C10C C1 136.97(17)
C3 C4 C5 118.25(17)
C3 C4 H4 122.5(12)
C5 C4 H4 119.2(12)
C37 C42 C44 111.78(16)
C37 C42 C43 113.96(18)
C37 C42 H42 106.4(13)
C44 C42 C43 110.08(18)
C44 C42 H42 108.8(13)
C43 C42 H42 105.4(13)
C25 C26 H26 120.0(15)
C27 C26 C25 121.21(19)
C27 C26 H26 118.8(15)
C15 C16 H16 116.8(13)
C17 C16 C15 122.94(17)
C17 C16 H16 120.3(13)
C18 C17 H17 119.4(13)
C16 C17 C18 120.00(17)
C16 C17 H17 120.6(13)
C36 C37 C42 120.44(16)
C38 C37 C36 117.50(19)
C38 C37 C42 122.05(18)
C10C C10 C9 118.96(18)
C10C C10 H10 122.3(13)
C9 C10 H10 118.7(13)
C7 C6 H6 119.0(15)
C5 C6 C7 120.27(18)
C5 C6 H6 120.8(15)
C18 C19 H19 120.8(13)
C20 C19 C18 119.81(17)
C20 C19 H19 119.4(13)
C29 C33 C35 112.64(16)
C29 C33 C34 112.91(18)
C29 C33 H33 105.2(13)
C35 C33 C34 110.10(19)
C35 C33 H33 107.8(13)
C34 C33 H33 107.8(13)
C36 C41 C45 120.79(16)
C40 C41 C36 117.5(2)
C40 C41 C45 121.57(19)
C4 C5 H5 117.9(14)
C6 C5 C4 122.91(18)
C6 C5 H5 119.1(14)
C22 C21 C20 118.75(17)
C22 C21 H21 122.5(14)
C20 C21 H21 118.7(14)
C29 C28 H28 118.9(14)
C27 C28 C29 121.28(19)
C27 C28 H28 119.8(14)
C48 C49B C50B 119.6(7)
C48 C49B C54B 117.3(11)
C50B C49B C54B 123.1(12)
C19 C20 C21 122.87(18)
C19 C20 H20 118.8(14)
C21 C20 H20 118.3(14)
C10 C9 H9 118.9(15)
C8 C9 C10 122.61(18)
C8 C9 H9 118.5(15)
C7 C8 H8 119.1(15)
C9 C8 C7 120.13(18)
C9 C8 H8 120.8(15)
C57A C53B C48 130.8(9)
C57A C53B C52B 111.7(9)
C52B C53B C48 116.1(6)
C26 C27 C28 120.01(17)
C26 C27 H27 119.4(14)
C28 C27 H27 120.6(14)
C01Q C01F C01X 102.14(19)
C01Q C01F H01A 110.9(15)
C01Q C01F H01B 110.5(15)
C01X C01F H01A 114.9(14)
C01X C01F H01B 111.8(15)
H01A C01F H01B 107(2)
C41 C45 C47 113.37(19)
C41 C45 C46 109.8(2)
C41 C45 H45 107.7(13)
C47 C45 H45 105.4(14)
C46 C45 C47 111.08(19)
C46 C45 H45 109.3(14)
C33 C35 H35A 111.6(15)
C33 C35 H35B 111.4(14)
C33 C35 H35C 109.4(15)
H35A C35 H35B 107(2)
H35A C35 H35C 111(2)
H35B C35 H35C 107(2)
C37 C38 H38 117.3(14)
C39 C38 C37 121.6(2)
C39 C38 H38 121.1(14)
O004 C01J C01X 105.63(18)
O004 C01J H01C 108.2(13)
O004 C01J H01D 108.7(13)
C01X C01J H01C 112.9(13)
C01X C01J H01D 112.2(13)
H01C C01J H01D 109.0(18)
C30 C31 H31A 109.5
C30 C31 H31B 109.5
C30 C31 H31C 109.5
H31A C31 H31B 109.5
H31A C31 H31C 109.5
H31B C31 H31C 109.5
C33 C34 H34A 111.4(16)
C33 C34 H34B 110.5(14)
C33 C34 H34C 108.2(15)
H34A C34 H34B 109(2)
H34A C34 H34C 107(2)
H34B C34 H34C 110(2)
O007 C01M H01E 110.3
O007 C01M H01F 110.3
O007 C01M C022 107.22(19)
H01E C01M H01F 108.5
C022 C01M H01E 110.3
C022 C01M H01F 110.3
H01I C01N H01J 108.8
H01G C01N H01H 109.5
C021 C01N H01I 110.7
C021 C01N H01J 110.7
C021 C01N H01G 111.8
C021 C01N H01H 111.8
C021 C01N C023 99.9(7)
C021 C01N C4AA 105.4(4)
C023 C01N H01G 111.8
C023 C01N H01H 111.8
C4AA C01N H01I 110.7
C4AA C01N H01J 110.7
C42 C44 H44A 110.5(14)
C42 C44 H44B 109.8(14)
C42 C44 H44C 111.2(15)
H44A C44 H44B 106.4(19)
H44A C44 H44C 110.9(19)
H44B C44 H44C 108(2)
O004 C01Q C01F 106.40(19)
O004 C01Q H01K 104.3(18)
O004 C01Q H01L 105.9(16)
C01F C01Q H01K 114.6(18)
C01F C01Q H01L 115.3(16)
H01K C01Q H01L 109(2)
C41 C40 H40 118(2)
C39 C40 C41 121.7(2)
C39 C40 H40 121(2)
C51A C52A H52A 119.6
C51A C52A C53A 120.7(6)
C53A C52A H52A 119.6
C30 C32 H32A 109.5
C30 C32 H32B 109.5
C30 C32 H32C 109.5
H32A C32 H32B 109.5
H32A C32 H32C 109.5
H32B C32 H32C 109.5
C45 C47 H47A 112.6(14)
C45 C47 H47B 113.6(17)
C45 C47 H47C 109.3(14)
H47A C47 H47B 103(2)
H47A C47 H47C 112(2)
H47B C47 H47C 106(2)
C51A C50A H50A 119.2
C51A C50A C49A 121.7(6)
C49A C50A H50A 119.2
C01F C01X H01M 111.4
C01F C01X H01N 111.4
C01J C01X C01F 101.69(18)
C01J C01X H01M 111.4
C01J C01X H01N 111.4
H01M C01X H01N 109.3
C42 C43 H43A 110.0(15)
C42 C43 H43B 112.7(15)
C42 C43 H43C 111.4(15)
H43A C43 H43B 108(2)
H43A C43 H43C 107(2)
H43B C43 H43C 107(2)
C38 C39 C40 119.8(2)
C38 C39 H39 119.7(16)
C40 C39 H39 120.4(16)
C62B C61B C69B 121.5(6)
C62B C61B C60B 119.0(6)
C60B C61B C69B 119.5(5)
C01N C021 H02A 110.0
C01N C021 H02B 110.0
H02A C021 H02B 108.3
O2 C021 C01N 108.65(18)
O2 C021 H02A 110.0
O2 C021 H02B 110.0
C01M C022 H02E 111.0
C01M C022 H02F 111.0
C01M C022 H02C 110.7
C01M C022 H02D 110.7
C01M C022 C0AA 105.4(2)
H02E C022 H02F 109.0
H02C C022 H02D 108.8
C2AA C022 C01M 103.8(3)
C2AA C022 H02E 111.0
C2AA C022 H02F 111.0
C0AA C022 H02C 110.7
C0AA C022 H02D 110.7
C01N C023 H02G 110.6
C01N C023 H02H 110.6
H02G C023 H02H 108.7
C3AA C023 C01N 105.9(13)
C3AA C023 H02G 110.6
C3AA C023 H02H 110.6
C52A C51A C50A 120.4(6)
C52A C51A H51A 119.8
C50A C51A H51A 119.8
C45 C46 H46A 109.5
C45 C46 H46B 109.5
C45 C46 H46C 109.5
H46A C46 H46B 109.5
H46A C46 H46C 109.5
H46B C46 H46C 109.5
C53B C57A H57A 99.9
C53B C57A C59B 139.5(10)
C53B C57A C58B 115.0(11)
C59B C57A H57A 99.9
C59B C57A C58B 95.8(8)
C58B C57A H57A 99.9
C61B C62B H62B 120.1
C63B C62B C61B 119.7(5)
C63B C62B H62B 120.1
H02I C02C H02J 109.0
C02E C02C H02I 111.0
C02E C02C H02J 111.0
C02E C02C C7EA 103.7(9)
C7EA C02C H02I 111.0
C7EA C02C H02J 111.0
C02C C02E H02K 112.9
C02C C02E H02L 112.9
C02C C02E C6DA 94.1(7)
H02K C02E H02L 110.3
C6DA C02E H02K 112.9
C6DA C02E H02L 112.9
C62B C63B H63B 119.4
C62B C63B C64B 121.2(5)
C64B C63B H63B 119.4
H55A C55B H55B 109.5
H55A C55B H55C 109.5
H55B C55B H55C 109.5
C54B C55B H55A 109.5
C54B C55B H55B 109.5
C54B C55B H55C 109.5
H58A C58A H58B 109.5
H58A C58A H58C 109.5
H58B C58A H58C 109.5
C57B C58A H58A 109.5
C57B C58A H58B 109.5
C57B C58A H58C 109.5
H56A C56B H56B 109.5
H56A C56B H56C 109.5
H56B C56B H56C 109.5
C54B C56B H56A 109.5
C54B C56B H56B 109.5
C54B C56B H56C 109.5
H02M C02O H02N 109.1
O2 C02O H02M 111.2
O2 C02O H02N 111.2
O2 C02O C4AA 102.9(4)
C4AA C02O H02M 111.2
C4AA C02O H02N 111.2
H59A C59A H59B 109.5
H59A C59A H59C 109.5
H59B C59A H59C 109.5
C57B C59A H59A 109.5
C57B C59A H59B 109.5
C57B C59A H59C 109.5
O004 Li2S O00N 106.9(2)
O004 Li2S O2 107.35(19)
O007 Li2S O004 108.70(19)
O007 Li2S O00N 112.0(2)
O007 Li2S O2 110.8(2)
O00M Li2S O004 116.0(3)
O00M Li2S O007 116.6(3)
O00M Li2S O2 96.4(2)
O2 Li2S O00N 110.9(2)
O00M C2EA H2EA 112.1
O00M C2EA H2EB 112.1
O00M C2EA C3EA 98.4(6)
H2EA C2EA H2EB 109.7
C3EA C2EA H2EA 112.1
C3EA C2EA H2EB 112.1
C02C C7EA H7EA 110.6
C02C C7EA H7EB 110.6
H7EA C7EA H7EB 108.8
O00N C7EA C02C 105.6(6)
O00N C7EA H7EA 110.6
O00N C7EA H7EB 110.6
C02E C6DA H6DA 112.0
C02E C6DA H6DB 112.0
H6DA C6DA H6DB 109.7
O00N C6DA C02E 98.7(5)
O00N C6DA H6DA 112.0
O00N C6DA H6DB 112.0
O00M C1EA H1EA 111.0
O00M C1EA H1EB 111.0
O00M C1EA C0FA 103.9(6)
H1EA C1EA H1EB 109.0
C0FA C1EA H1EA 111.0
C0FA C1EA H1EB 111.0
C2EA C3EA H3EA 112.2
C2EA C3EA H3EB 112.2
H3EA C3EA H3EB 109.8
C0FA C3EA C2EA 97.9(9)
C0FA C3EA H3EA 112.2
C0FA C3EA H3EB 112.2
C1EA C0FA H0FA 113.4
C1EA C0FA H0FB 113.4
C3EA C0FA C1EA 91.6(8)
C3EA C0FA H0FA 113.4
C3EA C0FA H0FB 113.4
H0FA C0FA H0FB 110.7
C7EA O00N Li2S 126.3(4)
C6DA O00N Li2S 119.7(4)
C6DA O00N C7EA 108.5(5)
C022 C2AA H2AA 110.5
C022 C2AA H2AB 110.5
C022 C2AA C4EA 106.4(7)
H2AA C2AA H2AB 108.6
C4EA C2AA H2AA 110.5
C4EA C2AA H2AB 110.5
O007 C1AA H1AA 110.0
O007 C1AA H1AB 110.0
O007 C1AA C0AA 108.4(7)
H1AA C1AA H1AB 108.4
C0AA C1AA H1AA 110.0
C0AA C1AA H1AB 110.0
C022 C0AA H0AA 112.3
C022 C0AA H0AB 112.3
C1AA C0AA C022 97.4(6)
C1AA C0AA H0AA 112.3
C1AA C0AA H0AB 112.3
H0AA C0AA H0AB 109.9
O007 C4EA C2AA 96.0(9)
O007 C4EA H4EA 112.6
O007 C4EA H4EB 112.6
C2AA C4EA H4EA 112.6
C2AA C4EA H4EB 112.6
H4EA C4EA H4EB 110.1
C023 C3AA H3AA 112.4
C023 C3AA H3AB 112.4
H3AA C3AA H3AB 109.9
O2 C3AA C023 97.0(9)
O2 C3AA H3AA 112.4
O2 C3AA H3AB 112.4
C021 O2 C02O 105.2(2)
C021 O2 Li2S 123.37(18)
C021 O2 C3AA 108.2(3)
C02O O2 Li2S 131.29(19)
C3AA O2 Li2S 116.3(3)
C01N C4AA C02O 99.2(5)
C01N C4AA H4AA 111.9
C01N C4AA H4AB 111.9
C02O C4AA H4AA 111.9
C02O C4AA H4AB 111.9
H4AA C4AA H4AB 109.6
C57A C59B H59D 109.5
C57A C59B H59E 109.5
C57A C59B H59F 109.5
H59D C59B H59E 109.5
H59D C59B H59F 109.5
H59E C59B H59F 109.5
C57A C58B H58D 109.5
C57A C58B H58E 109.5
C57A C58B H58F 109.5
H58D C58B H58E 109.5
H58D C58B H58F 109.5
H58E C58B H58F 109.5
H70A C70A H70B 109.5
H70A C70A H70C 109.5
H70B C70A H70C 109.5
C69A C70A H70A 109.5
C69A C70A H70B 109.5
C69A C70A H70C 109.5
C70A C69A H69A 106.5
C70A C69A C71A 108.8(8)
C71A C69A H69A 106.5
C61A C69A C70A 116.0(7)
C61A C69A H69A 106.5
C61A C69A C71A 111.9(7)
H70D C70B H70E 109.5
H70D C70B H70F 109.5
H70E C70B H70F 109.5
C69B C70B H70D 109.5
C69B C70B H70E 109.5
C69B C70B H70F 109.5
C69A C71A H71A 109.5
C69A C71A H71B 109.5
C69A C71A H71C 109.5
H71A C71A H71B 109.5
H71A C71A H71C 109.5
H71B C71A H71C 109.5
H71D C71B H71E 109.5
H71D C71B H71F 109.5
H71E C71B H71F 109.5
C69B C71B H71D 109.5
C69B C71B H71E 109.5
C69B C71B H71F 109.5
C61B C69B C70B 113.7(5)
C61B C69B C71B 112.4(5)
C61B C69B H69B 106.7
C70B C69B H69B 106.7
C71B C69B C70B 110.1(6)
C71B C69B H69B 106.7
H67A C67A H67B 109.5
H67A C67A H67C 109.5
H67B C67A H67C 109.5
C66A C67A H67A 109.5
C66A C67A H67B 109.5
C66A C67A H67C 109.5
H68A C68A H68B 109.5
H68A C68A H68C 109.5
H68B C68A H68C 109.5
C66A C68A H68A 109.5
C66A C68A H68B 109.5
C66A C68A H68C 109.5
H67D C67B H67E 109.5
H67D C67B H67F 109.5
H67E C67B H67F 109.5
C66B C67B H67D 109.5
C66B C67B H67E 109.5
C66B C67B H67F 109.5
H68D C68B H68E 109.5
H68D C68B H68F 109.5
H68E C68B H68F 109.5
C66B C68B H68D 109.5
C66B C68B H68E 109.5
C66B C68B H68F 109.5
C67A C66A H66A 107.8
C68A C66A C67A 110.1(6)
C68A C66A H66A 107.8
C65A C66A C67A 112.3(6)
C65A C66A C68A 110.7(6)
C65A C66A H66A 107.8
C67B C66B H66B 108.6
C68B C66B C67B 108.1(5)
C68B C66B H66B 108.6
C65B C66B C67B 111.9(5)
C65B C66B C68B 111.0(5)
C65B C66B H66B 108.6
C63A C62A H62A 119.4
C61A C62A H62A 119.4
C61A C62A C63A 121.3(7)
C62A C63A H63A 119.6
C64A C63A C62A 120.9(6)
C64A C63A H63A 119.6
C64A C65A C66A 120.0(7)
C60A C65A C66A 122.4(7)
C60A C65A C64A 117.6(7)
C63A C64A C65A 120.1(7)
C63A C64A H64A 120.0
C65A C64A H64A 120.0
C62A C61A C69A 120.9(7)
C62A C61A C60A 116.7(8)
C60A C61A C69A 122.5(8)
C65A C60A N008 115.0(6)
C65A C60A C61A 123.5(9)
C61A C60A N008 121.5(8)
C63B C64B H64B 119.1
C63B C64B C65B 121.8(5)
C65B C64B H64B 119.1
C64B C65B C66B 121.5(5)
C64B C65B C60B 117.2(6)
C60B C65B C66B 121.2(5)
C61B C60B N008 114.6(5)
C61B C60B C65B 121.0(7)
C65B C60B N008 124.3(5)
C0DA O1 C6CA 110.8(6)
H3CA C3CA H3CB 108.4
O0AA C3CA H3CA 110.1
O0AA C3CA H3CB 110.1
O0AA C3CA C8CA 108.0(15)
C8CA C3CA H3CA 110.1
C8CA C3CA H3CB 110.1
O1 C6CA H6CA 110.6
O1 C6CA H6CB 110.6
O1 C6CA C5CA 105.6(5)
H6CA C6CA H6CB 108.8
C5CA C6CA H6CA 110.6
C5CA C6CA H6CB 110.6
C6CA C5CA H5CA 111.0
C6CA C5CA H5CB 111.0
C6CA C5CA C4CA 103.9(4)
H5CA C5CA H5CB 109.0
C4CA C5CA H5CA 111.0
C4CA C5CA H5CB 111.0
C5CA C4CA H4CA 111.0
C5CA C4CA H4CB 111.0
C5CA C4CA C0DA 103.9(6)
H4CA C4CA H4CB 109.0
C0DA C4CA H4CA 111.0
C0DA C4CA H4CB 111.0
H7CA C7CA H7CB 108.9
C8CA C7CA H7CA 110.8
C8CA C7CA H7CB 110.8
C8CA C7CA C9CA 104.8(7)
C9CA C7CA H7CA 110.8
C9CA C7CA H7CB 110.8
C3CA O0AA C9CA 101.8(11)
C3CA C8CA C7CA 103.7(11)
C3CA C8CA H8CA 111.0
C3CA C8CA H8CB 111.0
C7CA C8CA H8CA 111.0
C7CA C8CA H8CB 111.0
H8CA C8CA H8CB 109.0
C7CA C9CA H9CA 111.0
C7CA C9CA H9CB 111.0
O0AA C9CA C7CA 103.8(9)
O0AA C9CA H9CA 111.0
O0AA C9CA H9CB 111.0
H9CA C9CA H9CB 109.0
O1 C0DA C4CA 103.8(8)
O1 C0DA H0DA 111.0
O1 C0DA H0DB 111.0
C4CA C0DA H0DA 111.0
C4CA C0DA H0DB 111.0
H0DA C0DA H0DB 109.0
C50B C51B H51B 120.0
C50B C51B C52B 120.1(6)
C52B C51B H51B 120.0
C49B C50B H50B 119.6
C51B C50B C49B 120.9(6)
C51B C50B H50B 119.6
C53B C52B H52B 119.0
C51B C52B C53B 122.0(6)
C51B C52B H52B 119.0
C58A C57B C59A 113.1(8)
C58A C57B H57B 115.5
C58A C57B C53A 104.4(9)
C59A C57B H57B 115.5
C59A C57B C53A 89.6(6)
C53A C57B H57B 115.5
C50A C49A C48 116.8(7)
C50A C49A C54A 117.6(13)
C54A C49A C48 125.6(13)
C49B C54B C56B 110.1(15)
C49B C54B H54B 109.4
C55B C54B C49B 108.8(11)
C55B C54B C56B 109.8(12)
C55B C54B H54B 109.4
C56B C54B H54B 109.4
H56D C56A H56E 109.5
H56D C56A H56F 109.5
H56E C56A H56F 109.5
C54A C56A H56D 109.5
C54A C56A H56E 109.5
C54A C56A H56F 109.5
H55D C55A H55E 109.5
H55D C55A H55F 109.5
H55E C55A H55F 109.5
C54A C55A H55D 109.5
C54A C55A H55E 109.5
C54A C55A H55F 109.5
C49A C54A C56A 115.0(17)
C49A C54A C55A 114.3(14)
C49A C54A H54A 104.7
C56A C54A C55A 112.1(12)
C56A C54A H54A 104.7
C55A C54A H54A 104.7
C48 C53A C52A 120.1(7)
C48 C53A C57B 111.0(7)
C52A C53A C57B 127.8(9)

loop_
_geom_bond_atom_site_label_1
_geom_bond_atom_site_label_2
_geom_bond_distance
Co1 Co2 2.2426(3)
Co1 N003 1.8980(13)
Co1 N006 1.8889(14)
Co1 H 1.51(2)
Co1 HA 1.55(2)
Co1 HB 1.57(3)
Co2 N005 1.8941(14)
Co2 N008 1.8925(15)
Co2 H 1.60(2)
Co2 HA 1.55(2)
Co2 HB 1.52(3)
N003 C24 1.430(2)
N003 C2 1.337(2)
O004 C01J 1.448(3)
O004 C01Q 1.456(3)
O004 Li2S 1.932(4)
N005 C13 1.336(2)
N005 C48 1.433(2)
N006 C36 1.429(2)
N006 C1 1.345(2)
O007 C01M 1.443(3)
O007 Li2S 1.910(4)
O007 C1AA 1.439(11)
O007 C4EA 1.450(15)
N008 C12 1.342(2)
N008 C60A 1.467(13)
N008 C60B 1.434(10)
C24 C29 1.407(2)
C24 C25 1.400(2)
C3 C11 1.425(2)
C3 C2 1.464(2)
C3 C4 1.382(2)
C36 C37 1.409(3)
C36 C41 1.403(3)
C11 C7 1.393(2)
C11 C10C 1.431(2)
C2 C1 1.413(2)
C18 C23 1.393(2)
C18 C17 1.427(3)
C18 C19 1.425(3)
C13 C14 1.468(2)
C13 C12 1.417(2)
C14 C23 1.428(2)
C14 C15 1.379(2)
C23 C22 1.430(2)
C15 C16 1.419(3)
C15 H15 0.98(2)
C48 C49B 1.343(13)
C48 C53B 1.470(11)
C48 C49A 1.477(12)
C48 C53A 1.343(13)
C29 C33 1.520(3)
C29 C28 1.403(2)
O00M Li2S 1.859(8)
O00M C2EA 1.403(7)
O00M C1EA 1.444(6)
C12 C22 1.465(2)
C7 C6 1.431(3)
C7 C8 1.429(3)
C25 C30 1.519(3)
C25 C26 1.396(2)
C1 C10C 1.457(2)
C30 C31 1.528(3)
C30 C32 1.521(3)
C30 H30 0.94(2)
C22 C21 1.378(3)
C10C C10 1.381(2)
C4 C5 1.420(3)
C4 H4 0.98(2)
C42 C37 1.507(3)
C42 C44 1.526(3)
C42 C43 1.528(3)
C42 H42 0.96(2)
C26 C27 1.378(3)
C26 H26 0.92(2)
C16 C17 1.373(3)
C16 H16 0.98(2)
C17 H17 0.95(2)
C37 C38 1.396(3)
C10 C9 1.419(3)
C10 H10 0.95(2)
C6 C5 1.373(3)
C6 H6 0.95(3)
C19 C20 1.376(3)
C19 H19 0.93(2)
C33 C35 1.524(3)
C33 C34 1.526(3)
C33 H33 0.91(2)
C41 C45 1.518(3)
C41 C40 1.396(3)
C5 H5 0.92(2)
C21 C20 1.423(3)
C21 H21 0.95(2)
C28 C27 1.383(3)
C28 H28 0.92(2)
C49B C50B 1.407(11)
C49B C54B 1.56(2)
C20 H20 0.93(2)
C9 C8 1.373(3)
C9 H9 0.91(2)
C8 H8 0.97(3)
C53B C57A 1.226(15)
C53B C52B 1.386(9)
C27 H27 0.94(2)
C01F C01Q 1.508(4)
C01F C01X 1.520(3)
C01F H01A 0.98(3)
C01F H01B 1.02(3)
C45 C47 1.525(3)
C45 C46 1.521(4)
C45 H45 0.93(2)
C35 H35A 0.98(3)
C35 H35B 1.00(2)
C35 H35C 0.96(3)
C38 C39 1.377(4)
C38 H38 0.95(2)
C01J C01X 1.516(3)
C01J H01C 0.97(2)
C01J H01D 1.00(2)
C31 H31A 0.9800
C31 H31B 0.9800
C31 H31C 0.9800
C34 H34A 0.98(3)
C34 H34B 0.96(3)
C34 H34C 0.96(3)
C01M H01E 0.9900
C01M H01F 0.9900
C01M C022 1.503(3)
C01N H01I 0.9900
C01N H01J 0.9900
C01N H01G 0.9900
C01N H01H 0.9900
C01N C021 1.502(3)
C01N C023 1.54(2)
C01N C4AA 1.526(10)
C44 H44A 0.98(2)
C44 H44B 0.96(2)
C44 H44C 0.95(3)
C01Q H01K 0.97(3)
C01Q H01L 1.00(3)
C40 C39 1.378(4)
C40 H40 0.87(3)
C52A H52A 0.9500
C52A C51A 1.367(7)
C52A C53A 1.415(10)
C32 H32A 0.9800
C32 H32B 0.9800
C32 H32C 0.9800
C47 H47A 0.97(3)
C47 H47B 0.98(3)
C47 H47C 0.97(3)
C50A H50A 0.9500
C50A C51A 1.372(7)
C50A C49A 1.395(11)
C01X H01M 0.9900
C01X H01N 0.9900
C43 H43A 0.98(3)
C43 H43B 0.96(3)
C43 H43C 1.04(3)
C39 H39 0.99(3)
C61B C62B 1.404(8)
C61B C69B 1.522(7)
C61B C60B 1.410(7)
C021 H02A 0.9900
C021 H02B 0.9900
C021 O2 1.402(3)
C022 H02E 0.9900
C022 H02F 0.9900
C022 H02C 0.9900
C022 H02D 0.9900
C022 C2AA 1.426(7)
C022 C0AA 1.564(6)
C023 H02G 0.9900
C023 H02H 0.9900
C023 C3AA 1.49(2)
C51A H51A 0.9500
C46 H46A 0.9800
C46 H46B 0.9800
C46 H46C 0.9800
C57A H57A 1.0000
C57A C59B 1.443(14)
C57A C58B 1.534(14)
C62B H62B 0.9500
C62B C63B 1.371(8)
C02C H02I 0.9900
C02C H02J 0.9900
C02C C02E 1.407(15)
C02C C7EA 1.537(11)
C02E H02K 0.9900
C02E H02L 0.9900
C02E C6DA 1.741(13)
C63B H63B 0.9500
C63B C64B 1.375(8)
C55B H55A 0.9800
C55B H55B 0.9800
C55B H55C 0.9800
C55B C54B 1.56(2)
C58A H58A 0.9800
C58A H58B 0.9800
C58A H58C 0.9800
C58A C57B 1.554(15)
C56B H56A 0.9800
C56B H56B 0.9800
C56B H56C 0.9800
C56B C54B 1.562(19)
C02O H02M 0.9900
C02O H02N 0.9900
C02O O2 1.502(4)
C02O C4AA 1.526(8)
C59A H59A 0.9800
C59A H59B 0.9800
C59A H59C 0.9800
C59A C57B 1.766(14)
Li2S O00N 2.002(7)
Li2S O2 1.965(4)
C2EA H2EA 0.9900
C2EA H2EB 0.9900
C2EA C3EA 1.642(11)
C7EA H7EA 0.9900
C7EA H7EB 0.9900
C7EA O00N 1.446(7)
C6DA H6DA 0.9900
C6DA H6DB 0.9900
C6DA O00N 1.427(7)
C1EA H1EA 0.9900
C1EA H1EB 0.9900
C1EA C0FA 1.541(12)
C3EA H3EA 0.9900
C3EA H3EB 0.9900
C3EA C0FA 1.481(17)
C0FA H0FA 0.9900
C0FA H0FB 0.9900
C2AA H2AA 0.9900
C2AA H2AB 0.9900
C2AA C4EA 1.634(15)
C1AA H1AA 0.9900
C1AA H1AB 0.9900
C1AA C0AA 1.506(13)
C0AA H0AA 0.9900
C0AA H0AB 0.9900
C4EA H4EA 0.9900
C4EA H4EB 0.9900
C3AA H3AA 0.9900
C3AA H3AB 0.9900
C3AA O2 1.486(8)
C4AA H4AA 0.9900
C4AA H4AB 0.9900
C59B H59D 0.9800
C59B H59E 0.9800
C59B H59F 0.9800
C58B H58D 0.9800
C58B H58E 0.9800
C58B H58F 0.9800
C70A H70A 0.9800
C70A H70B 0.9800
C70A H70C 0.9800
C70A C69A 1.528(10)
C69A H69A 1.0000
C69A C71A 1.539(14)
C69A C61A 1.505(9)
C70B H70D 0.9800
C70B H70E 0.9800
C70B H70F 0.9800
C70B C69B 1.541(7)
C71A H71A 0.9800
C71A H71B 0.9800
C71A H71C 0.9800
C71B H71D 0.9800
C71B H71E 0.9800
C71B H71F 0.9800
C71B C69B 1.540(9)
C69B H69B 1.0000
C67A H67A 0.9800
C67A H67B 0.9800
C67A H67C 0.9800
C67A C66A 1.553(9)
C68A H68A 0.9800
C68A H68B 0.9800
C68A H68C 0.9800
C68A C66A 1.531(11)
C67B H67D 0.9800
C67B H67E 0.9800
C67B H67F 0.9800
C67B C66B 1.551(9)
C68B H68D 0.9800
C68B H68E 0.9800
C68B H68F 0.9800
C68B C66B 1.522(9)
C66A H66A 1.0000
C66A C65A 1.487(8)
C66B H66B 1.0000
C66B C65B 1.501(7)
C62A H62A 0.9500
C62A C63A 1.400(10)
C62A C61A 1.393(9)
C63A H63A 0.9500
C63A C64A 1.361(11)
C65A C64A 1.421(11)
C65A C60A 1.390(11)
C64A H64A 0.9500
C61A C60A 1.397(10)
C64B H64B 0.9500
C64B C65B 1.394(7)
C65B C60B 1.417(8)
O1 C6CA 1.454(9)
O1 C0DA 1.453(13)
C3CA H3CA 0.9900
C3CA H3CB 0.9900
C3CA O0AA 1.38(2)
C3CA C8CA 1.42(2)
C6CA H6CA 0.9900
C6CA H6CB 0.9900
C6CA C5CA 1.489(8)
C5CA H5CA 0.9900
C5CA H5CB 0.9900
C5CA C4CA 1.496(7)
C4CA H4CA 0.9900
C4CA H4CB 0.9900
C4CA C0DA 1.568(10)
C7CA H7CA 0.9900
C7CA H7CB 0.9900
C7CA C8CA 1.443(12)
C7CA C9CA 1.528(14)
O0AA C9CA 1.449(15)
C8CA H8CA 0.9900
C8CA H8CB 0.9900
C9CA H9CA 0.9900
C9CA H9CB 0.9900
C0DA H0DA 0.9900
C0DA H0DB 0.9900
C51B H51B 0.9500
C51B C50B 1.361(7)
C51B C52B 1.382(7)
C50B H50B 0.9500
C52B H52B 0.9500
C57B H57B 1.0000
C57B C53A 1.812(14)
C49A C54A 1.45(2)
C54B H54B 1.0000
C56A H56D 0.9800
C56A H56E 0.9800
C56A H56F 0.9800
C56A C54A 1.50(2)
C55A H55D 0.9800
C55A H55E 0.9800
C55A H55F 0.9800
C55A C54A 1.50(2)
C54A H54A 1.0000
